data_1548044
loop_
_publ_author_name
'Jesus Ferrando-Soria'
'Eufemio Moreno Pineda'
'Alessandro Chiesa'
'Antonio Fernandez'
'Samantha A. Magee'
'Stefano Carretta'
'Paolo Santini'
'Inigo J. Vitorica-Yrezabal'
'Floriana Tuna'
'Grigore A. Timco'
'Eric J.L. McInnes'
'Richard E.P. Winpenny'

_publ_section_title
;
 A modular design of molecular qubits to implement universal quantum gates
;
_journal_name_full 'Nature Communications'
_journal_page_first 11377
_journal_paper_doi 10.1038/ncomms11377
_journal_volume 7
_journal_year 2016
_chemical_formula_moiety 'C197 H337 Co Cr14 F16 N3 Ni2 O77 Ru2, 2(C6 H16 N)'
_chemical_formula_sum 'C209 H369 Co Cr14 F16 N5 Ni2 O77 Ru2'
_chemical_formula_weight 5594.56
_space_group_crystal_system hexagonal
_space_group_IT_number 178
_space_group_name_Hall 'P 61 2 (0 0 5)'
_space_group_name_H-M_alt 'P 61 2 2'
_symmetry_space_group_name_Hall 'P 61 2 (0 0 5)'
_symmetry_space_group_name_H-M 'P 61 2 2'
_atom_sites_solution_hydrogens geom
_atom_sites_solution_primary direct
_cell_angle_alpha 90
_cell_angle_beta 90
_cell_angle_gamma 120
_cell_formula_units_Z 6
_cell_length_a 24.8796(5)
_cell_length_b 24.8796(5)
_cell_length_c 96.7732(16)
_cell_measurement_reflns_used 36448
_cell_measurement_temperature 100(2)
_cell_measurement_theta_max 74.3080
_cell_measurement_theta_min 2.3280
_cell_volume 51876.7(17)
_computing_cell_refinement
'CrysAlisPro, Agilent Technologies, Version 1.171.37.33 (release 27-03-2014 CrysAlis171 .NET) (compiled Mar 27 2014,17:12:48)'
_computing_data_collection
'CrysAlisPro, Agilent Technologies, Version 1.171.37.33 (release 27-03-2014 CrysAlis171 .NET) (compiled Mar 27 2014,17:12:48)'
_computing_data_reduction
'CrysAlisPro, Agilent Technologies, Version 1.171.37.33 (release 27-03-2014 CrysAlis171 .NET) (compiled Mar 27 2014,17:12:48)'
_computing_molecular_graphics 'Olex2 (Dolomanov et al., 2009)'
_computing_publication_material 'Olex2 (Dolomanov et al., 2009)'
_computing_structure_refinement 'ShelXL (Sheldrick, 2008)'
_computing_structure_solution 'XS (Sheldrick, 2008)'
_diffrn_ambient_temperature 100.15
_diffrn_detector 'CCD plate'
_diffrn_measured_fraction_theta_full 0.977
_diffrn_measured_fraction_theta_max 0.977
_diffrn_measurement_details
;
#__ type_ start__ end____ width___ exp.time_
  1 omega  132.07  255.07   1.0000   40.0000
omega____ theta____ kappa____ phi______ frames
    -      100.0000   73.8672   89.2098 123

#__ type_ start__ end____ width___ exp.time_
  2 omega  -88.61    5.39   1.0000   40.0000
omega____ theta____ kappa____ phi______ frames
    -      -80.0000   73.8672 -165.7908 94

#__ type_ start__ end____ width___ exp.time_
  3 phi   -186.60  117.64   1.0008   40.0000
omega____ theta____ kappa____ phi______ frames
 146.4096  105.5000   73.8672     -     304

#__ type_ start__ end____ width___ exp.time_
  4 omega   39.94  122.94   1.0000   40.0000
omega____ theta____ kappa____ phi______ frames
    -      -10.0000   73.8672  139.2102 83

#__ type_ start__ end____ width___ exp.time_
  5 omega   90.01  166.01   1.0000   40.0000
omega____ theta____ kappa____ phi______ frames
    -      110.0000   73.8672  154.2097 76

#__ type_ start__ end____ width___ exp.time_
  6 phi     29.91  121.99   1.0009   40.0000
omega____ theta____ kappa____ phi______ frames
-145.0403   85.0000   73.8672     -     92

#__ type_ start__ end____ width___ exp.time_
  7 phi     18.46  214.61   1.0008   40.0000
omega____ theta____ kappa____ phi______ frames
-175.7903  113.0000   73.8672     -     196
;
_diffrn_measurement_device 'abstract diffractometer'
_diffrn_measurement_device_type 'Saxi-CrysAlisPro-abstract goniometer imported SAXI images'
_diffrn_measurement_method '\w and \p scans'
_diffrn_orient_matrix_UB_11 0.0151602000
_diffrn_orient_matrix_UB_12 0.0215281000
_diffrn_orient_matrix_UB_13 0.0151371000
_diffrn_orient_matrix_UB_21 0.0361166000
_diffrn_orient_matrix_UB_22 -0.0351287000
_diffrn_orient_matrix_UB_23 0.0014106000
_diffrn_orient_matrix_UB_31 0.0598352000
_diffrn_orient_matrix_UB_32 0.0584004000
_diffrn_orient_matrix_UB_33 -0.0047594000
_diffrn_radiation_monochromator graphite
_diffrn_radiation_probe x-ray
_diffrn_radiation_type CuK\a
_diffrn_radiation_wavelength 1.54184
_diffrn_reflns_av_R_equivalents 0.1702
_diffrn_reflns_av_unetI/netI 0.0890
_diffrn_reflns_Laue_measured_fraction_full 0.977
_diffrn_reflns_Laue_measured_fraction_max 0.977
_diffrn_reflns_limit_h_max 31
_diffrn_reflns_limit_h_min -26
_diffrn_reflns_limit_k_max 31
_diffrn_reflns_limit_k_min -26
_diffrn_reflns_limit_l_max 118
_diffrn_reflns_limit_l_min -117
_diffrn_reflns_number 172691
_diffrn_reflns_point_group_measured_fraction_full 0.967
_diffrn_reflns_point_group_measured_fraction_max 0.968
_diffrn_reflns_theta_full 67.684
_diffrn_reflns_theta_max 68.248
_diffrn_reflns_theta_min 2.101
_diffrn_source 'Enhance (Cu) X-ray Source'
_exptl_absorpt_coefficient_mu 5.198
_exptl_absorpt_correction_T_max 1.00000
_exptl_absorpt_correction_T_min 0.53076
_exptl_absorpt_correction_type multi-scan
_exptl_absorpt_process_details
'CrysAlisPro, Agilent Technologies, Version 1.171.37.33 (release 27-03-2014 CrysAlis171 .NET) (compiled Mar 27 2014,17:12:48) Empirical absorption correction using spherical harmonics, implemented in SCALE3 ABSPACK scaling algorithm.'
_exptl_crystal_colour 'clear dark green'
_exptl_crystal_colour_lustre clear
_exptl_crystal_colour_modifier dark
_exptl_crystal_colour_primary green
_exptl_crystal_density_diffrn 1.074
_exptl_crystal_description needle
_exptl_crystal_F_000 17550
_exptl_crystal_size_max 0.35
_exptl_crystal_size_mid 0.15
_exptl_crystal_size_min 0.1
_refine_diff_density_max 2.194
_refine_diff_density_min -0.989
_refine_diff_density_rms 0.363
_refine_ls_abs_structure_details
;
 Flack x determined using 9318 quotients [(I+)-(I-)]/[(I+)+(I-)]
 (Parsons, Flack and Wagner, Acta Cryst. B69 (2013) 249-259).
;
_refine_ls_abs_structure_Flack 0.158(6)
_refine_ls_extinction_coef 0.00048(4)
_refine_ls_extinction_expression Fc^*^=kFc[1+0.001xFc^2^\l^3^/sin(2\q)]^-1/4^
_refine_ls_extinction_method SHELXL
_refine_ls_goodness_of_fit_ref 1.308
_refine_ls_hydrogen_treatment constr
_refine_ls_matrix_type full
_refine_ls_number_parameters 1463
_refine_ls_number_reflns 30634
_refine_ls_number_restraints 825
_refine_ls_restrained_S_all 1.309
_refine_ls_R_factor_all 0.1382
_refine_ls_R_factor_gt 0.1276
_refine_ls_shift/su_max 0.001
_refine_ls_shift/su_mean 0.000
_refine_ls_structure_factor_coef Fsqd
_refine_ls_weighting_details 'w=1/[\s^2^(Fo^2^)+(0.2000P)^2^] where P=(Fo^2^+2Fc^2^)/3'
_refine_ls_weighting_scheme calc
_refine_ls_wR_factor_gt 0.3158
_refine_ls_wR_factor_ref 0.3266
_reflns_Friedel_coverage 0.767
_reflns_Friedel_fraction_full 0.955
_reflns_Friedel_fraction_max 0.956
_reflns_number_gt 25557
_reflns_number_total 30634
_reflns_threshold_expression 'I > 2\s(I)'
_cod_data_source_file ncomms11377-13.cif
_cod_data_source_block xrepw506
_cod_original_cell_volume 51877(2)
_cod_database_code 1548044
_chemical_oxdiff_formula Cr14Ni2F16O76Ru2Co1C200H300
_shelx_space_group_comment
;
The symmetry employed for this shelxl refinement is uniquely defined
by the following loop, which should always be used as a source of
symmetry information in preference to the above space-group names.
They are only intended as comments.
;
_reflns_odcompleteness_completeness 97.48
_reflns_odcompleteness_iscentric 1
_reflns_odcompleteness_theta 66.97
_olex2_refinement_description
;
1. Fixed Uiso
 At 1.2 times of:
  All C(H) groups, All C(H,H) groups, All N(H,H) groups
 At 1.5 times of:
  All C(H,H,H) groups
2. Restrained distances
 C24-C42
 2.4 with sigma of 0.02
 C115-C24
 2.4 with sigma of 0.02
 C42-C115
 2.4 with sigma of 0.02
 C27-C1
 2.4 with sigma of 0.002
 C38-C27
 2.4 with sigma of 0.002
 C38-C1
 2.4 with sigma of 0.002
 C1I-C1B
 2.4 with sigma of 0.02
 C1I-C31
 2.4 with sigma of 0.02
 C31-C1B
 2.4 with sigma of 0.02
 C70-C38 \\sim C70-C1 \\sim C70-C27
 with sigma of 0.002
 C87-C37 \\sim C87-C20 \\sim C87-C19
 with sigma of 0.02
 C31-C109 \\sim C1I-C109 \\sim C1B-C109
 with sigma of 0.02
 C87-C37 \\sim C87-C19 \\sim C87-C20
 with sigma of 0.02
 C95-C17 \\sim C95-C1G \\sim C95-C40
 with sigma of 0.02
 C80-C14 \\sim C80-C1H \\sim C80-C26
 with sigma of 0.02
 C85-C114 \\sim C7-C114 \\sim C8-C114
 with sigma of 0.02
3. Uiso/Uaniso restraints and constraints
C66 \\sim C94 \\sim C10: within 2A with sigma of 0.002 and sigma for terminal
atoms of 0.004
F7 \\sim F4 \\sim F3 \\sim F5 \\sim F6 \\sim F9 \\sim F1 \\sim F8: within 2A
with sigma of 0.002 and sigma for terminal atoms of 0.004
Uanis(C48) = Uanis(C4) = Uanis(C6)
Uanis(Co1A) = Uanis(Ru1)
Uanis(Ru2) = Uanis(Co2A)
4. Rigid body (RIGU) restrains
 O101, C96, O82, C95, C17, C40, C1G
 with sigma for 1-2 distances of 0.004 and sigma for 1-3 distances of 0.004
 O1, C73, O3, C80, C26, C1H, C14
 with sigma for 1-2 distances of 0.004 and sigma for 1-3 distances of 0.004
 O23, O26, C62, C65, C32, C36, C39
 with sigma for 1-2 distances of 0.004 and sigma for 1-3 distances of 0.004
 O34, O45, C71, C109, C31, C1B, C1I
 with sigma for 1-2 distances of 0.004 and sigma for 1-3 distances of 0.004
 O19, C44, O36, C75, C77, C108, C15
 with sigma for 1-2 distances of 0.004 and sigma for 1-3 distances of 0.004
 O30, O43, C61, C67, C107, C33, C97
 with sigma for 1-2 distances of 0.004 and sigma for 1-3 distances of 0.004
 O36, C44, C75, C15, C77, C108
 with sigma for 1-2 distances of 0.004 and sigma for 1-3 distances of 0.004
 C100, C2, C28, C43, C55, O20, O22
 with sigma for 1-2 distances of 0.002 and sigma for 1-3 distances of 0.002
 C48, C72, N90, C111, C4, C6, C18
 with sigma for 1-2 distances of 0.002 and sigma for 1-3 distances of 0.002
 N24, C46, C57, C58, C104, C49, C53, O25, O15
 with sigma for 1-2 distances of 0.002 and sigma for 1-3 distances of 0.002
 O38, C64, C93, C98, C86, C9
 with sigma for 1-2 distances of 0.002 and sigma for 1-3 distances of 0.002
 O28, C56, O16, C25, C81, C79, C12
 with sigma for 1-2 distances of 0.002 and sigma for 1-3 distances of 0.002
 O14, O40, C92, C106, C113, C35, C13
 with sigma for 1-2 distances of 0.002 and sigma for 1-3 distances of 0.002
 C37, C87, C19, C20, C99
 with sigma for 1-2 distances of 0.002 and sigma for 1-3 distances of 0.002
 O18, O27, C50, C66, C69, C76, C89, C16
 with sigma for 1-2 distances of 0.002 and sigma for 1-3 distances of 0.002
 C24, C115, C42, C84, C41
 with sigma for 1-2 distances of 0.004 and sigma for 1-3 distances of 0.004
 O17, O21, C70, C77, C78, C27, C38, C1
 with sigma for 1-2 distances of 0.004 and sigma for 1-3 distances of 0.004
 N35, C22, C23, C1J
 with sigma for 1-2 distances of 0.002 and sigma for 1-3 distances of 0.002
 F7, Cr9, Cr6
 with sigma for 1-2 distances of 0.002 and sigma for 1-3 distances of 0.002
 O39, C51, O52, C8, C114, C7, C85
 with sigma for 1-2 distances of 0.002 and sigma for 1-3 distances of 0.002
 C83, C5, C11, C21, C54, O12, O33
 with sigma for 1-2 distances of 0.002 and sigma for 1-3 distances of 0.002
5. Others
 Fixed Sof: Ru1(0.66667) Ru2(0.33333) Co1A(0.33333) Co2A(0.16667)
6.a Secondary CH2 refined with riding coordinates:
 C48(H48A,H48B), C72(H72A,H72B), N90(H90A,H90B), C111(H11M,H11N), C4(H4A,H4B)
6.b Me refined with riding coordinates:
 C66(H66A,H66B,H66C), C67(H67A,H67B,H67C), C69(H69A,H69B,H69C), C77(H77A,H77B,
 H77C), C79(H79A,H79B,H79C), C81(H81A,H81B,H81C), C85(H85A,H85B,H85C), C89(H89A,
 H89B,H89C), C93(H93A,H93B,H93C), C94(H94A,H94B,H94C), C97(H97A,H97B,H97C),
 C98(H98A,H98B,H98C), C100(H10A,H10B,H10C), C102(H10D,H10E,H10F), C106(H10G,
 H10H,H10I), C108(H10J,H10K,H10L), C110(H11A,H11B,H11C), C112(H11D,H11E,H11F),
 C115(H11G,H11H,H11I), C5(H5A,H5B,H5C), C6(H6A,H6B,H6C), C7(H7A,H7B,H7C),
 C8(H8A,H8B,H8C), C9(H9A,H9B,H9C), C10(H10M,H10N,H10O), C11(H11J,H11K,H11L),
 C12(H12A,H12B,H12C), C13(H13A,H13B,H13C), C14(H14A,H14B,H14C), C15(H15A,H15B,
 H15C), C16(H16A,H16B,H16C), C17(H17A,H17B,H17C), C18(H18A,H18B,H18C), C19(H19A,
 H19B,H19C), C20(H20A,H20B,H20C), C21(H21A,H21B,H21C), C24(H24A,H24B,H24C),
 C26(H26A,H26B,H26C), C27(H27A,H27B,H27C), C28(H28A,H28B,H28C), C31(H31A,H31B,
 H31C), C32(H32A,H32B,H32C), C33(H33A,H33B,H33C), C35(H35A,H35B,H35C), C36(H36A,
 H36B,H36C), C37(H37A,H37B,H37C), C38(H38A,H38B,H38C), C39(H39A,H39B,H39C),
 C40(H40A,H40B,H40C), C1(H1A,H1B,H1C), C42(H42A,H42B,H42C), C43(H43A,H43B,H43C),
  C1B(H1BA,H1BB,H1BC), C1H(H1HA,H1HB,H1HC), C1I(H1IA,H1IB,H1IC), C1G(H1GA,H1GB,
 H1GC)
6.c Aromatic/amide H refined with riding coordinates:
 C46(H46), C57(H57), C58(H58), C104(H104), C22(H22), C23(H23), C1J(H1J)
;
_olex2_submission_special_instructions 'No special instructions were received'

loop_
_space_group_symop_operation_xyz
'x, y, z'
'x-y, x, z+1/6'
'-y, x-y, z+1/3'
'-x, -y, z+1/2'
'-x+y, -x, z+2/3'
'y, -x+y, z+5/6'
'x-y, -y, -z'
'-x, -x+y, -z+2/3'
'y, x, -z+1/3'
'-y, -x, -z+5/6'
'-x+y, y, -z+1/2'
'x, x-y, -z+1/6'

loop_
_atom_site_label
_atom_site_type_symbol
_atom_site_fract_x
_atom_site_fract_y
_atom_site_fract_z
_atom_site_U_iso_or_equiv
_atom_site_adp_type
_atom_site_occupancy
_atom_site_site_symmetry_order
_atom_site_calc_flag
_atom_site_refinement_flags_posn
_atom_site_refinement_flags_adp
_atom_site_refinement_flags_occupancy
_atom_site_disorder_assembly
_atom_site_disorder_group
Ru1 Ru 0.6968(3) 0.3828(3) 0.06878(7) 0.0285(4) Uani 0.6667 1 d . . . A 1
Ru2 Ru 0.5634(5) 0.2817(3) 0.0833 0.0426(6) Uani 0.6667 2 d S T P A 1
Cr3 Cr 1.16289(10) 0.66178(10) 0.02353(2) 0.0286(4) Uani 1 1 d . . . . .
Cr4 Cr 1.05770(10) 0.61158(10) -0.00235(2) 0.0274(4) Uani 1 1 d . . . . .
Ni5 Ni 0.91727(10) 0.60005(10) -0.00585(2) 0.0260(5) Uani 1 1 d . . . . .
Cr6 Cr 1.13884(11) 0.84423(10) 0.06328(2) 0.0301(5) Uani 1 1 d . . . . .
Cr7 Cr 0.85919(11) 0.68798(11) 0.00649(2) 0.0328(5) Uani 1 1 d . . . . .
Cr8 Cr 0.89611(11) 0.78686(10) 0.03349(2) 0.0314(5) Uani 1 1 d . . . . .
Cr9 Cr 1.01958(11) 0.86804(10) 0.05485(2) 0.0332(5) Uani 1 1 d . . . . .
Cr10 Cr 1.21051(11) 0.77636(11) 0.04744(2) 0.0317(5) Uani 1 1 d . . . . .
F1 F 0.9008(4) 0.7224(3) 0.02453(7) 0.0318(15) Uani 1 1 d . . . . .
O2 O 0.6510(7) 0.3255(4) 0.0833 0.051(4) Uani 1 2 d S T P . .
F3 F 1.1469(3) 0.7073(3) 0.03749(7) 0.0287(14) Uani 1 1 d . . . . .
F4 F 1.1595(4) 0.8141(3) 0.04710(7) 0.0387(18) Uani 1 1 d . . . . .
F5 F 1.1084(4) 0.6721(3) 0.01138(7) 0.0311(15) Uani 1 1 d . . . . .
F6 F 0.9880(3) 0.6138(4) 0.00575(6) 0.0301(15) Uani 1 1 d . . . . .
F7 F 1.0580(4) 0.8174(3) 0.05610(7) 0.0319(15) Uani 1 1 d . . . . .
F8 F 0.9855(4) 0.8280(4) 0.03747(8) 0.0413(19) Uani 1 1 d . . . . .
F9 F 0.9305(3) 0.6766(3) 0.00244(7) 0.0303(15) Uani 1 1 d . . . . .
O10 O 0.8490(4) 0.5885(5) -0.01783(10) 0.036(2) Uani 1 1 d . . . . .
O11 O 1.0928(5) 0.5839(5) 0.03016(10) 0.041(2) Uani 1 1 d . . . . .
O12 O 0.8909(5) 0.8519(4) 0.04318(9) 0.0328(18) Uani 1 1 d . . . . .
O13 O 1.0728(4) 0.6786(4) -0.01491(9) 0.035(2) Uani 1 1 d . . . . .
O14 O 1.1286(5) 0.6084(4) -0.00939(9) 0.0321(18) Uani 1 1 d . . . . .
O15 O 0.8638(4) 0.5532(5) 0.01015(9) 0.0335(19) Uani 1 1 d . . . . .
O16 O 1.2478(5) 0.8189(5) 0.03040(10) 0.038(2) Uani 1 1 d . . . . .
O17 O 1.2194(5) 0.8745(4) 0.07131(10) 0.038(2) Uani 1 1 d . . . . .
O18 O 1.0078(5) 0.5498(4) -0.01645(8) 0.0309(17) Uani 1 1 d . . . . .
O19 O 1.1066(4) 0.7630(4) 0.07234(8) 0.0284(17) Uani 1 1 d . . . . .
O20 O 0.9501(5) 0.8073(5) 0.06571(10) 0.0374(19) Uani 1 1 d . . . . .
O21 O 1.2768(5) 0.8454(5) 0.05742(11) 0.043(2) Uani 1 1 d . . . . .
O22 O 0.8786(5) 0.7416(5) 0.05084(10) 0.040(2) Uani 1 1 d . . . . .
O23 O 1.2647(5) 0.7412(5) 0.04821(9) 0.038(2) Uani 1 1 d . . . . .
N24 N 0.7427(5) 0.4435(5) 0.05220(11) 0.033(2) Uani 1 1 d . . . . .
O25 O 0.8167(4) 0.6064(4) 0.01599(9) 0.0308(17) Uani 1 1 d . . . . .
O26 O 1.2191(5) 0.6512(5) 0.03616(10) 0.039(2) Uani 1 1 d . . . . .
O27 O 0.9095(5) 0.5236(5) -0.01329(10) 0.038(2) Uani 1 1 d . . . . .
O28 O 1.2328(4) 0.7395(4) 0.01639(9) 0.0300(17) Uani 1 1 d . . . . .
O29 O 1.0418(5) 0.5433(4) 0.01050(9) 0.0307(19) Uani 1 1 d . . . . .
O30 O 0.8071(5) 0.7487(6) 0.03096(12) 0.048(3) Uani 1 1 d . . . . .
O31 O 1.0918(6) 0.9293(5) 0.04486(11) 0.049(3) Uani 1 1 d . . . . .
O32 O 1.1704(5) 0.9234(4) 0.05419(9) 0.035(2) Uani 1 1 d . . . . .
O33 O 0.9801(6) 0.9200(5) 0.05305(12) 0.048(2) Uani 1 1 d . . . . .
O34 O 1.0587(6) 0.9111(5) 0.07224(10) 0.043(2) Uani 1 1 d . . . . .
N35 N 0.4643(7) 0.2321(4) 0.0833 0.045(4) Uani 1 2 d S T P . .
O36 O 1.1734(5) 0.7325(4) 0.06465(9) 0.0344(19) Uani 1 1 d . . . . .
O37 O 0.9122(5) 0.8336(4) 0.01651(9) 0.038(2) Uani 1 1 d . . . . .
O38 O 0.9745(5) 0.6502(4) -0.02109(9) 0.0333(18) Uani 1 1 d . . . . .
O39 O 0.6415(5) 0.4214(5) 0.06824(13) 0.044(2) Uani 1 1 d . . . . .
O40 O 1.1828(5) 0.6163(5) 0.01026(9) 0.038(2) Uani 1 1 d . . . . .
C41 C 0.9164(6) 0.8244(7) 0.00354(14) 0.032(3) Uani 1 1 d . . . . .
O42 O 0.9059(6) 0.7734(5) -0.00115(10) 0.042(2) Uani 1 1 d . . . . .
O43 O 0.7872(5) 0.7003(4) 0.01081(11) 0.042(2) Uani 1 1 d . . . . .
C44 C 1.1277(6) 0.7277(6) 0.07241(13) 0.030(2) Uani 1 1 d . . . . .
O45 O 1.1191(5) 0.8736(5) 0.07986(10) 0.040(2) Uani 1 1 d . . . . .
C46 C 0.7789(6) 0.5423(7) 0.04076(13) 0.035(2) Uani 1 1 d . . . . .
H46 H 0.7842 0.5829 0.0407 0.042 Uiso 1 1 calc R . . . .
C47 C 1.0519(7) 0.5397(6) 0.02362(13) 0.033(3) Uani 1 1 d . . . . .
C48 C 1.0699(9) 0.7803(9) 0.0217(2) 0.062(3) Uani 1 1 d . . . . .
H48A H 1.1091 0.7823 0.0245 0.074 Uiso 1 1 calc R . . . .
H48B H 1.0637 0.8090 0.0277 0.074 Uiso 1 1 calc R . . . .
C49 C 0.7993(6) 0.5208(7) 0.02974(13) 0.032(2) Uani 1 1 d . . . . .
C50 C 0.9314(9) 0.4681(9) -0.03022(17) 0.050(3) Uani 1 1 d . . . . .
C51 C 0.5904(7) 0.4075(8) 0.07322(17) 0.042(3) Uani 1 1 d . . . . .
O52 O 0.5557(6) 0.3599(7) 0.07920(18) 0.071(4) Uani 1 1 d . . . . .
C53 C 0.8263(6) 0.5637(7) 0.01776(13) 0.032(2) Uani 1 1 d . . . . .
C54 C 0.9254(8) 0.9032(7) 0.04850(14) 0.040(2) Uani 1 1 d . . . . .
C55 C 0.8976(9) 0.7599(9) 0.06310(16) 0.052(3) Uani 1 1 d . . . . .
C56 C 1.2549(8) 0.7982(7) 0.01881(16) 0.045(3) Uani 1 1 d . . . . .
C57 C 0.7957(6) 0.4663(6) 0.03002(13) 0.031(2) Uani 1 1 d . . . . .
H57 H 0.8130 0.4541 0.0228 0.037 Uiso 1 1 calc R . . . .
C58 C 0.7512(7) 0.5036(6) 0.05154(13) 0.035(2) Uani 1 1 d . . . . .
H58 H 0.7369 0.5178 0.0590 0.041 Uiso 1 1 calc R . . . .
O59 O 0.8211(6) 0.6586(5) -0.01192(12) 0.048(3) Uani 1 1 d . . . . .
C60 C 1.1501(7) 0.9544(6) 0.04679(14) 0.036(3) Uani 1 1 d . . . . .
C61 C 0.7743(6) 0.7211(7) 0.02064(15) 0.036(3) Uani 1 1 d . . . . .
C62 C 1.3056(9) 0.6721(9) 0.05074(19) 0.053(4) Uani 1 1 d . . . . .
C64 C 1.0330(7) 0.6817(7) -0.02285(14) 0.039(3) Uani 1 1 d . . . . .
C65 C 1.2588(7) 0.6875(7) 0.04462(14) 0.035(2) Uani 1 1 d . . . . .
C66 C 1.0055(13) 0.4281(9) 0.0215(2) 0.073(6) Uani 1 1 d . . . . .
H66A H 0.9900 0.4287 0.0122 0.110 Uiso 1 1 calc R . . . .
H66B H 1.0475 0.4343 0.0208 0.110 Uiso 1 1 calc R . . . .
H66C H 0.9781 0.3879 0.0259 0.110 Uiso 1 1 calc R . . . .
C67 C 0.6816(10) 0.6967(9) 0.0344(2) 0.065(4) Uani 1 1 d . . . . .
H67A H 0.7110 0.7254 0.0412 0.098 Uiso 1 1 calc R . . . .
H67B H 0.6431 0.6983 0.0348 0.098 Uiso 1 1 calc R . . . .
H67C H 0.6726 0.6544 0.0364 0.098 Uiso 1 1 calc R . . . .
C68 C 1.0068(7) 0.4800(7) 0.03021(14) 0.040(3) Uani 1 1 d . . . . .
C69 C 0.9831(10) 0.4569(10) -0.03448(19) 0.059(4) Uani 1 1 d . . . . .
H69A H 0.9948 0.4400 -0.0266 0.089 Uiso 1 1 calc R . . . .
H69B H 0.9691 0.4272 -0.0422 0.089 Uiso 1 1 calc R . . . .
H69C H 1.0190 0.4961 -0.0374 0.089 Uiso 1 1 calc R . . . .
C70 C 1.3300(8) 0.9262(7) 0.07451(15) 0.065(4) Uani 1 1 d . . . . .
C71 C 1.0913(8) 0.9037(7) 0.08171(15) 0.043(3) Uani 1 1 d . . . . .
C72 C 1.0075(8) 0.6896(9) 0.03810(17) 0.049(3) Uani 1 1 d . . . . .
H72A H 1.0419 0.6821 0.0405 0.059 Uiso 1 1 calc R . . . .
H72B H 1.0082 0.7202 0.0447 0.059 Uiso 1 1 calc R . . . .
C73 C 0.7815(11) 0.4511(9) 0.0928(2) 0.070(5) Uani 1 1 d . . . . .
C75 C 1.1039(7) 0.6761(6) 0.08241(15) 0.037(3) Uani 1 1 d . . . . .
C76 C 0.9526(7) 0.5172(7) -0.01898(14) 0.040(2) Uani 1 1 d . . . . .
C77 C 1.1573(8) 0.6838(9) 0.09147(17) 0.050(4) Uani 1 1 d . . . . .
H77A H 1.1420 0.6497 0.0981 0.075 Uiso 1 1 calc R . . . .
H77B H 1.1893 0.6832 0.0857 0.075 Uiso 1 1 calc R . . . .
H77C H 1.1751 0.7234 0.0964 0.075 Uiso 1 1 calc R . . . .
C78 C 1.2710(8) 0.8772(7) 0.06767(14) 0.040(3) Uani 1 1 d . . . . .
C79 C 1.3492(11) 0.8301(12) 0.0043(2) 0.072(4) Uani 1 1 d . . . . .
H79A H 1.3307 0.7866 0.0014 0.108 Uiso 1 1 calc R . . . .
H79B H 1.3741 0.8572 -0.0033 0.108 Uiso 1 1 calc R . . . .
H79C H 1.3758 0.8374 0.0124 0.108 Uiso 1 1 calc R . . . .
C80 C 0.8112(11) 0.5146(10) 0.0996(2) 0.083(6) Uani 1 1 d . . . . .
C81 C 1.3215(11) 0.9087(10) 0.0125(2) 0.072(5) Uani 1 1 d . . . . .
H81A H 1.3479 0.9366 0.0052 0.108 Uiso 1 1 calc R . . . .
H81B H 1.2873 0.9167 0.0144 0.108 Uiso 1 1 calc R . . . .
H81C H 1.3461 0.9161 0.0209 0.108 Uiso 1 1 calc R . . . .
O82 O 0.5579(6) 0.2582(10) 0.06283(14) 0.083(5) Uani 1 1 d . . . . .
C83 C 0.9053(10) 0.9492(8) 0.04964(19) 0.055(3) Uani 1 1 d . . . . .
C84 C 0.9319(12) 0.8770(9) -0.00619(18) 0.067(5) Uani 1 1 d . . . . .
C85 C 0.5048(7) 0.4156(9) 0.0643(2) 0.055(3) Uani 1 1 d . . . . .
H85A H 0.4870 0.4425 0.0629 0.082 Uiso 1 1 calc R . . . .
H85B H 0.5107 0.4009 0.0553 0.082 Uiso 1 1 calc R . . . .
H85C H 0.4767 0.3800 0.0700 0.082 Uiso 1 1 calc R . . . .
C86 C 1.0549(8) 0.7288(8) -0.03452(16) 0.050(3) Uani 1 1 d . . . . .
C87 C 0.7859(8) 0.6086(7) -0.03360(16) 0.054(3) Uani 1 1 d . . . . .
C88 C 1.1976(9) 1.0159(7) 0.04126(18) 0.048(4) Uani 1 1 d . . . . .
C89 C 0.8777(11) 0.4045(10) -0.0249(2) 0.069(4) Uani 1 1 d . . . . .
H89A H 0.8921 0.3911 -0.0169 0.104 Uiso 1 1 calc R . . . .
H89B H 0.8423 0.4091 -0.0222 0.104 Uiso 1 1 calc R . . . .
H89C H 0.8651 0.3734 -0.0323 0.104 Uiso 1 1 calc R . . . .
N90 N 1.0172(7) 0.7157(7) 0.02366(14) 0.052(3) Uani 1 1 d . . . . .
H90A H 1.0231 0.6902 0.0179 0.063 Uiso 1 1 calc R . . . .
H90B H 0.9817 0.7147 0.0209 0.063 Uiso 1 1 calc R . . . .
C92 C 1.1682(7) 0.5984(7) -0.00309(13) 0.036(2) Uani 1 1 d . . . . .
C93 C 1.0303(9) 0.6936(10) -0.04805(16) 0.055(4) Uani 1 1 d . . . . .
H93A H 1.0487 0.6674 -0.0497 0.082 Uiso 1 1 calc R . . . .
H93B H 0.9850 0.6676 -0.0475 0.082 Uiso 1 1 calc R . . . .
H93C H 1.0413 0.7233 -0.0557 0.082 Uiso 1 1 calc R . . . .
C94 C 1.0303(10) 0.4774(8) 0.04407(18) 0.070(7) Uani 1 1 d . . . . .
H94A H 1.0010 0.4382 0.0486 0.105 Uiso 1 1 calc R . . . .
H94B H 1.0707 0.4800 0.0432 0.105 Uiso 1 1 calc R . . . .
H94C H 1.0348 0.5123 0.0497 0.105 Uiso 1 1 calc R . . . .
C95 C 0.5781(11) 0.2261(13) 0.0418(2) 0.093(6) Uani 1 1 d . . . . .
C96 C 0.5981(8) 0.2719(9) 0.05347(16) 0.049(3) Uani 1 1 d . . . . .
C97 C 0.6686(6) 0.6750(7) 0.0097(2) 0.048(3) Uani 1 1 d . . . . .
H97A H 0.6906 0.6907 0.0009 0.071 Uiso 1 1 calc R . . . .
H97B H 0.6594 0.6322 0.0111 0.071 Uiso 1 1 calc R . . . .
H97C H 0.6298 0.6761 0.0095 0.071 Uiso 1 1 calc R . . . .
C98 C 1.1271(10) 0.7614(11) -0.0351(2) 0.072(5) Uani 1 1 d . . . . .
H98A H 1.1396 0.7303 -0.0367 0.108 Uiso 1 1 calc R . . . .
H98B H 1.1427 0.7920 -0.0426 0.108 Uiso 1 1 calc R . . . .
H98C H 1.1445 0.7824 -0.0262 0.108 Uiso 1 1 calc R . . . .
C99 C 0.8202(7) 0.6174(7) -0.02038(16) 0.041(3) Uani 1 1 d . . . . .
C100 C 0.8032(11) 0.6625(11) 0.0707(2) 0.072(5) Uani 1 1 d . . . . .
H10A H 0.7793 0.6665 0.0631 0.108 Uiso 1 1 calc R . . . .
H10B H 0.8219 0.6381 0.0676 0.108 Uiso 1 1 calc R . . . .
H10C H 0.7756 0.6416 0.0785 0.108 Uiso 1 1 calc R . . . .
O101 O 0.6484(8) 0.3174(9) 0.05391(13) 0.084(5) Uani 1 1 d . . . . .
C102 C 1.1696(10) 1.0421(10) 0.0314(2) 0.081(8) Uani 1 1 d . . . . .
H10D H 1.1348 1.0431 0.0359 0.122 Uiso 1 1 calc R . . . .
H10E H 1.2011 1.0842 0.0287 0.122 Uiso 1 1 calc R . . . .
H10F H 1.1546 1.0158 0.0231 0.122 Uiso 1 1 calc R . . . .
C104 C 0.7656(6) 0.4261(7) 0.04127(13) 0.035(2) Uani 1 1 d . . . . .
H104 H 0.7612 0.3859 0.0413 0.042 Uiso 1 1 calc R . . . .
C106 C 1.2582(10) 0.5860(11) -0.00368(16) 0.058(4) Uani 1 1 d . . . . .
H10G H 1.2856 0.6308 -0.0048 0.088 Uiso 1 1 calc R . . . .
H10H H 1.2536 0.5752 0.0062 0.088 Uiso 1 1 calc R . . . .
H10I H 1.2761 0.5640 -0.0085 0.088 Uiso 1 1 calc R . . . .
C107 C 0.7077(7) 0.7140(8) 0.0210(2) 0.053(3) Uani 1 1 d . . . . .
C108 C 1.0501(9) 0.6722(9) 0.0906(2) 0.057(4) Uani 1 1 d . . . . .
H10J H 1.0351 0.6377 0.0972 0.086 Uiso 1 1 calc R . . . .
H10K H 1.0641 0.7111 0.0957 0.086 Uiso 1 1 calc R . . . .
H10L H 1.0165 0.6653 0.0843 0.086 Uiso 1 1 calc R . . . .
C109 C 1.0972(10) 0.9345(9) 0.09537(17) 0.073(5) Uani 1 1 d . . . . .
C110 C 1.2190(10) 1.0575(8) 0.0536(2) 0.058(5) Uani 1 1 d . . . . .
H11A H 1.1833 1.0573 0.0580 0.087 Uiso 1 1 calc R . . . .
H11B H 1.2386 1.0428 0.0602 0.087 Uiso 1 1 calc R . . . .
H11C H 1.2491 1.0999 0.0507 0.087 Uiso 1 1 calc R . . . .
C111 C 0.9468(8) 0.6298(9) 0.0393(2) 0.053(4) Uani 1 1 d . . . . .
H11M H 0.9478 0.5983 0.0332 0.064 Uiso 1 1 calc R . . . .
H11N H 0.9130 0.6366 0.0360 0.064 Uiso 1 1 calc R . . . .
C112 C 1.2481(11) 1.0147(15) 0.0345(2) 0.082(8) Uani 1 1 d . . . . .
H11D H 1.2777 1.0564 0.0311 0.122 Uiso 1 1 calc R . . . .
H11E H 1.2691 1.0013 0.0411 0.122 Uiso 1 1 calc R . . . .
H11F H 1.2324 0.9858 0.0267 0.122 Uiso 1 1 calc R . . . .
C113 C 1.1965(9) 0.5676(10) -0.00964(16) 0.053(3) Uani 1 1 d . . . . .
C114 C 0.5663(6) 0.4515(7) 0.07145(15) 0.046(3) Uani 1 1 d . . . . .
C115 C 0.8963(14) 0.9094(13) -0.0022(3) 0.102(8) Uani 1 1 d D . . . .
H11G H 0.8516 0.8797 -0.0025 0.152 Uiso 1 1 calc R . . . .
H11H H 0.9079 0.9261 0.0072 0.152 Uiso 1 1 calc R . . . .
H11I H 0.9063 0.9435 -0.0087 0.152 Uiso 1 1 calc R . . . .
O1 O 0.7501(7) 0.4508(6) 0.08141(12) 0.065(4) Uani 1 1 d . . . . .
C2 C 0.8537(11) 0.7261(11) 0.07509(19) 0.071(4) Uani 1 1 d . . . . .
O3 O 0.7601(8) 0.4053(6) 0.09987(14) 0.084(6) Uani 1 1 d . . . . .
C4 C 1.0749(10) 0.8006(9) 0.0070(2) 0.062(3) Uani 1 1 d . . . . .
H4A H 1.0338 0.7922 0.0036 0.074 Uiso 1 1 calc R . . . .
H4B H 1.0890 0.7774 0.0011 0.074 Uiso 1 1 calc R . . . .
C5 C 0.9068(11) 0.9647(8) 0.06495(19) 0.060(4) Uani 1 1 d . . . . .
H5A H 0.8936 0.9955 0.0661 0.090 Uiso 1 1 calc R . . . .
H5B H 0.8787 0.9270 0.0701 0.090 Uiso 1 1 calc R . . . .
H5C H 0.9492 0.9817 0.0685 0.090 Uiso 1 1 calc R . . . .
C6 C 1.1235(9) 0.8731(9) 0.0062(2) 0.062(3) Uani 1 1 d . . . . .
H6A H 1.1274 0.8873 -0.0033 0.093 Uiso 1 1 calc R . . . .
H6B H 1.1091 0.8957 0.0120 0.093 Uiso 1 1 calc R . . . .
H6C H 1.1640 0.8809 0.0096 0.093 Uiso 1 1 calc R . . . .
C7 C 0.6126(7) 0.5102(8) 0.06340(19) 0.051(3) Uani 1 1 d . . . . .
H7A H 0.5955 0.5379 0.0624 0.077 Uiso 1 1 calc R . . . .
H7B H 0.6520 0.5315 0.0684 0.077 Uiso 1 1 calc R . . . .
H7C H 0.6197 0.4982 0.0542 0.077 Uiso 1 1 calc R . . . .
C8 C 0.5526(10) 0.4657(10) 0.08588(19) 0.064(4) Uani 1 1 d . . . . .
H8A H 0.5366 0.4945 0.0852 0.096 Uiso 1 1 calc R . . . .
H8B H 0.5215 0.4272 0.0903 0.096 Uiso 1 1 calc R . . . .
H8C H 0.5908 0.4846 0.0914 0.096 Uiso 1 1 calc R . . . .
C9 C 1.0269(10) 0.7683(9) -0.03210(19) 0.061(4) Uani 1 1 d . . . . .
H9A H 1.0399 0.7995 -0.0394 0.091 Uiso 1 1 calc R . . . .
H9B H 0.9816 0.7425 -0.0321 0.091 Uiso 1 1 calc R . . . .
H9C H 1.0407 0.7891 -0.0231 0.091 Uiso 1 1 calc R . . . .
C10 C 0.9441(14) 0.4746(15) 0.0313(3) 0.092(8) Uani 1 1 d . . . . .
H10M H 0.9292 0.4765 0.0220 0.138 Uiso 1 1 calc R . . . .
H10N H 0.9149 0.4350 0.0356 0.138 Uiso 1 1 calc R . . . .
H10O H 0.9472 0.5089 0.0369 0.138 Uiso 1 1 calc R . . . .
C11 C 0.9459(11) 1.0073(9) 0.0417(2) 0.062(4) Uani 1 1 d . . . . .
H11J H 0.9304 1.0364 0.0428 0.094 Uiso 1 1 calc R . . . .
H11K H 0.9885 1.0264 0.0452 0.094 Uiso 1 1 calc R . . . .
H11L H 0.9454 0.9973 0.0319 0.094 Uiso 1 1 calc R . . . .
C12 C 1.2520(11) 0.8291(10) -0.0049(2) 0.070(4) Uani 1 1 d . . . . .
H12A H 1.2357 0.7858 -0.0076 0.105 Uiso 1 1 calc R . . . .
H12B H 1.2174 0.8357 -0.0025 0.105 Uiso 1 1 calc R . . . .
H12C H 1.2755 0.8564 -0.0126 0.105 Uiso 1 1 calc R . . . .
C13 C 1.2004(10) 0.5782(11) -0.02507(17) 0.061(4) Uani 1 1 d . . . . .
H13A H 1.2305 0.6217 -0.0271 0.092 Uiso 1 1 calc R . . . .
H13B H 1.2135 0.5514 -0.0296 0.092 Uiso 1 1 calc R . . . .
H13C H 1.1595 0.5683 -0.0286 0.092 Uiso 1 1 calc R . . . .
C14 C 0.8647(13) 0.5572(11) 0.0907(3) 0.093(7) Uani 1 1 d . . . . .
H14A H 0.8493 0.5597 0.0815 0.139 Uiso 1 1 calc R . . . .
H14B H 0.8863 0.5986 0.0948 0.139 Uiso 1 1 calc R . . . .
H14C H 0.8934 0.5412 0.0898 0.139 Uiso 1 1 calc R . . . .
C15 C 1.0819(8) 0.6149(7) 0.07381(19) 0.051(4) Uani 1 1 d . . . . .
H15A H 1.0657 0.5793 0.0801 0.076 Uiso 1 1 calc R . . . .
H15B H 1.0492 0.6094 0.0674 0.076 Uiso 1 1 calc R . . . .
H15C H 1.1171 0.6178 0.0686 0.076 Uiso 1 1 calc R . . . .
C16 C 0.9152(11) 0.4939(10) -0.04251(18) 0.063(4) Uani 1 1 d . . . . .
H16A H 0.8815 0.5017 -0.0401 0.094 Uiso 1 1 calc R . . . .
H16B H 0.9517 0.5328 -0.0454 0.094 Uiso 1 1 calc R . . . .
H16C H 0.9018 0.4639 -0.0501 0.094 Uiso 1 1 calc R . . . .
C17 C 0.6238(16) 0.2528(15) 0.0299(2) 0.118(10) Uani 1 1 d . . . . .
H17A H 0.6103 0.2226 0.0224 0.178 Uiso 1 1 calc R . . . .
H17B H 0.6257 0.2910 0.0266 0.178 Uiso 1 1 calc R . . . .
H17C H 0.6650 0.2622 0.0331 0.178 Uiso 1 1 calc R . . . .
C18 C 0.9321(9) 0.6043(11) 0.0542(2) 0.064(5) Uani 1 1 d . . . . .
H18A H 0.8922 0.5655 0.0544 0.096 Uiso 1 1 calc R . . . .
H18B H 0.9649 0.5965 0.0575 0.096 Uiso 1 1 calc R . . . .
H18C H 0.9300 0.6348 0.0603 0.096 Uiso 1 1 calc R . . . .
C19 C 0.7383(10) 0.5369(9) -0.0350(2) 0.065(4) Uani 1 1 d . . . . .
H19A H 0.7147 0.5291 -0.0436 0.097 Uiso 1 1 calc R . . . .
H19B H 0.7610 0.5141 -0.0352 0.097 Uiso 1 1 calc R . . . .
H19C H 0.7098 0.5230 -0.0271 0.097 Uiso 1 1 calc R . . . .
C20 C 0.8362(9) 0.6203(9) -0.04509(18) 0.062(4) Uani 1 1 d . . . . .
H20A H 0.8178 0.6155 -0.0543 0.093 Uiso 1 1 calc R . . . .
H20B H 0.8717 0.6624 -0.0441 0.093 Uiso 1 1 calc R . . . .
H20C H 0.8503 0.5901 -0.0440 0.093 Uiso 1 1 calc R . . . .
C21 C 0.8406(10) 0.9245(9) 0.0439(2) 0.064(4) Uani 1 1 d . . . . .
H21A H 0.8285 0.9562 0.0448 0.095 Uiso 1 1 calc R . . . .
H21B H 0.8400 0.9139 0.0341 0.095 Uiso 1 1 calc R . . . .
H21C H 0.8114 0.8873 0.0491 0.095 Uiso 1 1 calc R . . . .
C22 C 0.3312(14) 0.1656(7) 0.0833 0.084(10) Uani 1 2 d S T P . .
H22 H 0.2871 0.1436 0.0833 0.101 Uiso 1 2 calc RS T P . .
C23 C 0.4331(9) 0.1763(12) 0.0774(3) 0.084(7) Uani 1 1 d . . . . .
H23 H 0.4547 0.1587 0.0729 0.100 Uiso 1 1 calc R . . . .
C24 C 0.9172(14) 0.8546(11) -0.0206(2) 0.096(8) Uani 1 1 d D . . . .
H24A H 0.8729 0.8242 -0.0214 0.144 Uiso 1 1 calc R . . . .
H24B H 0.9275 0.8898 -0.0268 0.144 Uiso 1 1 calc R . . . .
H24C H 0.9416 0.8352 -0.0233 0.144 Uiso 1 1 calc R . . . .
C25 C 1.2963(10) 0.8445(10) 0.0082(2) 0.063(3) Uani 1 1 d . . . . .
C26 C 0.7728(16) 0.5476(14) 0.1012(3) 0.109(8) Uani 1 1 d . . . . .
H26A H 0.7521 0.5453 0.0924 0.164 Uiso 1 1 calc R . . . .
H26B H 0.7416 0.5272 0.1084 0.164 Uiso 1 1 calc R . . . .
H26C H 0.8004 0.5912 0.1036 0.164 Uiso 1 1 calc R . . . .
C27 C 1.3704(11) 0.9001(11) 0.0777(3) 0.116(9) Uani 1 1 d D . . . .
H27A H 1.3753 0.8804 0.0694 0.174 Uiso 1 1 calc R . . . .
H27B H 1.4111 0.9334 0.0807 0.174 Uiso 1 1 calc R . . . .
H27C H 1.3516 0.8691 0.0850 0.174 Uiso 1 1 calc R . . . .
C28 C 0.8903(13) 0.7221(14) 0.0863(2) 0.090(5) Uani 1 1 d . . . . .
H28A H 0.9227 0.7639 0.0890 0.135 Uiso 1 1 calc R . . . .
H28B H 0.8633 0.7016 0.0943 0.135 Uiso 1 1 calc R . . . .
H28C H 0.9095 0.6980 0.0833 0.135 Uiso 1 1 calc R . . . .
C31 C 1.0836(15) 0.9845(11) 0.0942(3) 0.111(9) Uani 1 1 d D . . . .
H31A H 1.0439 0.9695 0.0895 0.166 Uiso 1 1 calc R . . . .
H31B H 1.0813 0.9992 0.1035 0.166 Uiso 1 1 calc R . . . .
H31C H 1.1166 1.0188 0.0889 0.166 Uiso 1 1 calc R . . . .
C32 C 1.2659(13) 0.6121(13) 0.0591(3) 0.093(7) Uani 1 1 d . . . . .
H32A H 1.2493 0.6218 0.0673 0.139 Uiso 1 1 calc R . . . .
H32B H 1.2315 0.5820 0.0534 0.139 Uiso 1 1 calc R . . . .
H32C H 1.2917 0.5944 0.0619 0.139 Uiso 1 1 calc R . . . .
C33 C 0.7183(10) 0.7819(10) 0.0169(3) 0.075(6) Uani 1 1 d . . . . .
H33A H 0.7364 0.7931 0.0076 0.113 Uiso 1 1 calc R . . . .
H33B H 0.6784 0.7809 0.0170 0.113 Uiso 1 1 calc R . . . .
H33C H 0.7465 0.8128 0.0235 0.113 Uiso 1 1 calc R . . . .
C35 C 1.1537(12) 0.5066(11) -0.0089(2) 0.073(4) Uani 1 1 d . . . . .
H35A H 1.1702 0.4822 -0.0132 0.109 Uiso 1 1 calc R . . . .
H35B H 1.1441 0.4944 0.0008 0.109 Uiso 1 1 calc R . . . .
H35C H 1.1158 0.4989 -0.0137 0.109 Uiso 1 1 calc R . . . .
C36 C 1.3520(12) 0.7249(11) 0.0596(3) 0.082(6) Uani 1 1 d . . . . .
H36A H 1.3301 0.7341 0.0668 0.123 Uiso 1 1 calc R . . . .
H36B H 1.3803 0.7132 0.0639 0.123 Uiso 1 1 calc R . . . .
H36C H 1.3758 0.7618 0.0538 0.123 Uiso 1 1 calc R . . . .
C37 C 0.7640(11) 0.6590(10) -0.0349(2) 0.073(5) Uani 1 1 d . . . . .
H37A H 0.7416 0.6529 -0.0436 0.109 Uiso 1 1 calc R . . . .
H37B H 0.7366 0.6543 -0.0271 0.109 Uiso 1 1 calc R . . . .
H37C H 0.8004 0.7008 -0.0347 0.109 Uiso 1 1 calc R . . . .
C38 C 1.3598(13) 0.9739(10) 0.06367(18) 0.103(8) Uani 1 1 d D . . . .
H38A H 1.3333 0.9915 0.0615 0.154 Uiso 1 1 calc R . . . .
H38B H 1.4002 1.0068 0.0670 0.154 Uiso 1 1 calc R . . . .
H38C H 1.3656 0.9549 0.0553 0.154 Uiso 1 1 calc R . . . .
C39 C 1.3257(14) 0.6488(15) 0.0392(3) 0.090(7) Uani 1 1 d . . . . .
H39A H 1.2894 0.6148 0.0347 0.134 Uiso 1 1 calc R . . . .
H39B H 1.3484 0.6824 0.0325 0.134 Uiso 1 1 calc R . . . .
H39C H 1.3529 0.6338 0.0426 0.134 Uiso 1 1 calc R . . . .
C40 C 0.5153(15) 0.2122(17) 0.0367(3) 0.121(9) Uani 1 1 d . . . . .
H40A H 0.5023 0.1823 0.0291 0.181 Uiso 1 1 calc R . . . .
H40B H 0.4852 0.1947 0.0443 0.181 Uiso 1 1 calc R . . . .
H40C H 0.5176 0.2506 0.0334 0.181 Uiso 1 1 calc R . . . .
C1 C 1.3230(9) 0.9557(10) 0.08708(17) 0.082(6) Uani 1 1 d D . . . .
H1A H 1.2962 0.9732 0.0851 0.123 Uiso 1 1 calc R . . . .
H1B H 1.3043 0.9246 0.0944 0.123 Uiso 1 1 calc R . . . .
H1C H 1.3639 0.9889 0.0901 0.123 Uiso 1 1 calc R . . . .
C42 C 0.9986(11) 0.9223(12) -0.0056(3) 0.097(7) Uani 1 1 d D . . . .
H42A H 1.0101 0.9382 0.0038 0.145 Uiso 1 1 calc R . . . .
H42B H 1.0222 0.9022 -0.0084 0.145 Uiso 1 1 calc R . . . .
H42C H 1.0081 0.9568 -0.0119 0.145 Uiso 1 1 calc R . . . .
C43 C 0.8332(13) 0.7689(13) 0.0812(3) 0.092(5) Uani 1 1 d . . . . .
H43A H 0.8075 0.7755 0.0745 0.138 Uiso 1 1 calc R . . . .
H43B H 0.8089 0.7500 0.0896 0.138 Uiso 1 1 calc R . . . .
H43C H 0.8697 0.8088 0.0836 0.138 Uiso 1 1 calc R . . . .
C1B C 1.0448(12) 0.8838(9) 0.1038(2) 0.092(6) Uani 1 1 d D . . . .
H1BA H 1.0050 0.8715 0.0994 0.138 Uiso 1 1 calc R . . . .
H1BB H 1.0508 0.8478 0.1045 0.138 Uiso 1 1 calc R . . . .
H1BC H 1.0450 0.8995 0.1131 0.138 Uiso 1 1 calc R . . . .
C1H C 0.8436(14) 0.5170(8) 0.1128(2) 0.090(7) Uani 1 1 d . . . . .
H1HA H 0.8130 0.4904 0.1197 0.135 Uiso 1 1 calc R . . . .
H1HB H 0.8731 0.5024 0.1112 0.135 Uiso 1 1 calc R . . . .
H1HC H 0.8660 0.5599 0.1162 0.135 Uiso 1 1 calc R . . . .
C1I C 1.1543(12) 0.9513(14) 0.1022(3) 0.121(9) Uani 1 1 d D . . . .
H1IA H 1.1602 0.9152 0.1025 0.182 Uiso 1 1 calc R . . . .
H1IB H 1.1886 0.9849 0.0970 0.182 Uiso 1 1 calc R . . . .
H1IC H 1.1532 0.9653 0.1116 0.182 Uiso 1 1 calc R . . . .
C1J C 0.3658(9) 0.1430(13) 0.0778(4) 0.118(14) Uani 1 1 d . . . . .
H1J H 0.3445 0.1024 0.0740 0.141 Uiso 1 1 calc R . . . .
C1G C 0.574(2) 0.1681(18) 0.0477(3) 0.142(11) Uani 1 1 d . . . . .
H1GA H 0.5608 0.1366 0.0404 0.213 Uiso 1 1 calc R . . . .
H1GB H 0.6144 0.1775 0.0512 0.213 Uiso 1 1 calc R . . . .
H1GC H 0.5433 0.1523 0.0552 0.213 Uiso 1 1 calc R . . . .
Co1A Co 0.6939(13) 0.3807(14) 0.0685(3) 0.0285(4) Uani 0.3333 1 d . . . A 2
Co2A Co 0.560(2) 0.2800(12) 0.0833 0.0426(6) Uani 0.3333 2 d S T P A 2

loop_
_atom_site_aniso_label
_atom_site_aniso_U_11
_atom_site_aniso_U_22
_atom_site_aniso_U_33
_atom_site_aniso_U_23
_atom_site_aniso_U_13
_atom_site_aniso_U_12
Ru1 0.0256(9) 0.0360(8) 0.0276(6) 0.0063(5) 0.0014(6) 0.0182(7)
Ru2 0.0315(16) 0.0473(9) 0.0439(9) 0.0056(8) 0.000 0.0157(8)
Cr3 0.0268(10) 0.0300(10) 0.0295(9) -0.0067(8) -0.0027(8) 0.0146(9)
Cr4 0.0370(11) 0.0273(10) 0.0216(8) -0.0019(7) -0.0004(8) 0.0189(9)
Ni5 0.0283(10) 0.0259(10) 0.0232(9) -0.0035(8) -0.0031(8) 0.0131(9)
Cr6 0.0397(12) 0.0229(10) 0.0256(9) -0.0059(8) -0.0070(8) 0.0139(9)
Cr7 0.0374(12) 0.0306(11) 0.0340(10) -0.0031(9) -0.0030(9) 0.0196(9)
Cr8 0.0310(11) 0.0324(11) 0.0306(9) -0.0029(8) -0.0034(8) 0.0157(9)
Cr9 0.0422(12) 0.0245(10) 0.0321(10) -0.0024(8) -0.0082(9) 0.0160(9)
Cr10 0.0352(11) 0.0344(11) 0.0275(9) -0.0061(8) -0.0026(8) 0.0188(10)
F1 0.035(4) 0.027(3) 0.032(3) 0.000(3) 0.000(3) 0.014(3)
O2 0.033(7) 0.050(7) 0.063(9) -0.017(7) 0.000 0.017(4)
F3 0.017(3) 0.033(4) 0.029(3) 0.000(3) -0.001(3) 0.007(3)
F4 0.055(5) 0.024(4) 0.026(3) -0.001(3) -0.012(3) 0.012(4)
F5 0.045(4) 0.025(3) 0.032(3) -0.001(3) -0.005(3) 0.024(3)
F6 0.033(4) 0.049(4) 0.019(3) 0.006(3) 0.008(3) 0.029(3)
F7 0.033(3) 0.011(3) 0.035(3) -0.004(3) -0.011(3) -0.001(2)
F8 0.055(5) 0.036(4) 0.029(3) 0.004(3) -0.004(3) 0.020(4)
F9 0.029(4) 0.025(3) 0.029(3) -0.002(3) -0.007(3) 0.008(3)
O10 0.017(4) 0.044(5) 0.035(4) -0.014(4) -0.003(3) 0.006(4)
O11 0.053(6) 0.042(6) 0.030(4) -0.002(4) -0.001(4) 0.026(5)
O12 0.044(4) 0.032(4) 0.032(4) -0.001(3) -0.001(3) 0.026(3)
O13 0.033(5) 0.033(5) 0.028(4) -0.003(4) -0.001(4) 0.008(4)
O14 0.043(4) 0.030(4) 0.027(3) -0.011(3) -0.011(3) 0.020(4)
O15 0.036(4) 0.047(5) 0.027(3) 0.007(3) 0.005(3) 0.028(4)
O16 0.046(5) 0.038(5) 0.033(3) -0.004(3) -0.003(3) 0.024(4)
O17 0.051(5) 0.027(4) 0.040(5) -0.004(4) -0.002(4) 0.023(4)
O18 0.045(4) 0.029(4) 0.020(3) 0.003(3) 0.003(3) 0.020(3)
O19 0.035(4) 0.030(4) 0.027(4) -0.002(3) -0.002(3) 0.022(4)
O20 0.045(4) 0.039(4) 0.033(4) 0.004(3) 0.002(3) 0.024(3)
O21 0.043(5) 0.033(5) 0.040(4) -0.005(4) 0.009(4) 0.010(4)
O22 0.029(4) 0.047(5) 0.039(4) 0.003(3) 0.007(3) 0.015(4)
O23 0.039(5) 0.046(5) 0.033(4) -0.005(4) -0.006(4) 0.024(4)
N24 0.026(5) 0.033(4) 0.033(4) 0.002(3) 0.003(4) 0.010(4)
O25 0.016(4) 0.035(4) 0.037(4) 0.001(3) 0.004(3) 0.009(3)
O26 0.049(5) 0.045(5) 0.037(4) -0.004(4) -0.007(4) 0.034(4)
O27 0.046(4) 0.031(5) 0.036(4) -0.002(4) 0.005(3) 0.018(4)
O28 0.023(4) 0.035(4) 0.035(4) -0.003(3) 0.007(3) 0.017(3)
O29 0.049(5) 0.025(4) 0.025(4) -0.001(3) -0.005(4) 0.024(4)
O30 0.041(5) 0.049(6) 0.051(5) -0.013(5) -0.009(4) 0.019(5)
O31 0.057(7) 0.035(5) 0.038(5) -0.002(4) -0.006(5) 0.011(5)
O32 0.048(6) 0.021(4) 0.034(4) -0.005(4) -0.012(4) 0.016(4)
O33 0.058(5) 0.037(5) 0.053(6) -0.012(4) -0.014(4) 0.026(4)
O34 0.069(7) 0.030(5) 0.039(4) -0.016(4) -0.021(5) 0.031(5)
N35 0.017(6) 0.047(7) 0.062(10) 0.004(7) 0.000 0.008(3)
O36 0.051(5) 0.032(5) 0.037(4) 0.006(4) -0.002(4) 0.033(4)
O37 0.053(6) 0.016(4) 0.032(4) 0.000(3) -0.014(4) 0.007(4)
O38 0.044(4) 0.028(4) 0.030(4) 0.009(3) 0.009(3) 0.019(3)
O39 0.029(4) 0.039(5) 0.079(7) 0.020(5) 0.008(4) 0.028(4)
O40 0.045(5) 0.047(5) 0.025(3) -0.006(3) -0.004(3) 0.025(5)
C41 0.026(6) 0.039(6) 0.037(6) 0.008(5) 0.005(5) 0.020(5)
O42 0.065(7) 0.038(5) 0.035(5) -0.007(4) -0.004(5) 0.033(5)
O43 0.043(5) 0.025(4) 0.053(5) -0.012(4) -0.006(4) 0.015(4)
C44 0.032(5) 0.027(5) 0.031(5) 0.000(4) -0.007(4) 0.016(4)
O45 0.043(5) 0.027(4) 0.039(5) -0.005(4) -0.009(4) 0.009(4)
C46 0.028(6) 0.039(5) 0.032(4) 0.003(3) 0.006(4) 0.013(4)
C47 0.038(7) 0.025(6) 0.026(5) 0.001(5) -0.009(5) 0.009(5)
C48 0.055(5) 0.048(5) 0.066(5) -0.013(4) -0.007(4) 0.013(4)
C49 0.026(5) 0.041(4) 0.029(3) 0.004(3) 0.002(3) 0.018(4)
C50 0.065(6) 0.051(5) 0.044(5) -0.021(4) -0.012(4) 0.036(5)
C51 0.025(4) 0.051(5) 0.058(6) 0.004(4) -0.004(4) 0.025(4)
O52 0.036(5) 0.065(6) 0.131(11) 0.043(7) 0.026(6) 0.040(4)
C53 0.032(5) 0.039(4) 0.029(4) 0.001(3) 0.005(4) 0.020(4)
C54 0.059(5) 0.031(4) 0.034(5) -0.002(4) -0.004(4) 0.025(4)
C55 0.051(5) 0.051(6) 0.036(4) 0.005(4) 0.004(3) 0.012(4)
C56 0.058(7) 0.034(4) 0.039(4) -0.003(3) 0.008(4) 0.019(4)
C57 0.022(5) 0.041(4) 0.031(4) 0.003(3) -0.002(4) 0.017(4)
C58 0.035(6) 0.034(4) 0.029(4) 0.002(3) 0.008(4) 0.013(4)
O59 0.060(7) 0.038(5) 0.051(6) -0.003(5) 0.001(5) 0.027(5)
C60 0.038(7) 0.023(6) 0.036(6) -0.003(5) -0.010(6) 0.007(6)
C61 0.018(5) 0.032(6) 0.048(5) -0.002(5) 0.003(4) 0.005(4)
C62 0.058(8) 0.059(8) 0.055(7) -0.002(6) -0.016(6) 0.039(7)
C64 0.044(5) 0.039(5) 0.027(4) 0.012(4) 0.006(4) 0.016(4)
C65 0.037(6) 0.034(5) 0.036(5) 0.007(4) 0.005(4) 0.018(5)
C66 0.103(18) 0.037(9) 0.077(13) 0.019(9) 0.006(12) 0.033(11)
C67 0.058(10) 0.051(9) 0.086(9) -0.019(7) 0.007(7) 0.027(8)
C68 0.035(7) 0.037(7) 0.032(6) -0.002(6) -0.020(6) 0.006(6)
C69 0.076(7) 0.067(9) 0.050(7) -0.020(7) -0.008(6) 0.048(7)
C70 0.054(8) 0.056(8) 0.074(9) -0.026(7) -0.024(6) 0.019(7)
C71 0.059(7) 0.025(6) 0.039(5) -0.011(5) -0.016(5) 0.018(6)
C72 0.037(6) 0.059(6) 0.046(5) -0.009(5) -0.009(4) 0.019(5)
C73 0.086(11) 0.035(6) 0.060(7) 0.012(5) -0.034(8) 0.010(6)
C75 0.043(6) 0.029(5) 0.042(5) 0.012(5) -0.002(5) 0.019(5)
C76 0.047(4) 0.040(5) 0.034(5) -0.007(4) -0.001(3) 0.023(4)
C77 0.044(7) 0.061(9) 0.052(7) 0.011(7) -0.001(6) 0.031(7)
C78 0.047(6) 0.042(7) 0.033(5) -0.009(5) -0.008(4) 0.024(5)
C79 0.077(8) 0.079(11) 0.054(8) 0.006(7) 0.016(6) 0.035(8)
C80 0.097(12) 0.048(8) 0.083(9) 0.004(6) -0.043(9) 0.021(7)
C81 0.073(10) 0.057(6) 0.068(9) 0.006(5) 0.016(7) 0.020(6)
O82 0.035(6) 0.138(14) 0.055(6) -0.018(7) 0.003(5) 0.029(7)
C83 0.074(6) 0.039(5) 0.059(6) -0.006(4) -0.002(5) 0.035(5)
C84 0.102(12) 0.054(8) 0.047(7) 0.029(7) 0.018(7) 0.041(8)
C85 0.029(5) 0.070(8) 0.074(8) 0.011(6) 0.002(5) 0.033(5)
C86 0.052(6) 0.044(5) 0.036(5) 0.024(4) 0.008(4) 0.012(5)
C87 0.054(7) 0.052(7) 0.041(5) 0.007(4) -0.010(5) 0.015(5)
C88 0.066(11) 0.030(7) 0.054(9) 0.003(7) -0.004(8) 0.030(8)
C89 0.071(7) 0.060(6) 0.082(9) -0.009(6) -0.004(6) 0.037(5)
N90 0.051(6) 0.045(5) 0.045(5) -0.015(4) -0.016(4) 0.012(5)
C92 0.048(5) 0.048(6) 0.023(4) -0.007(4) -0.005(3) 0.032(5)
C93 0.056(8) 0.068(8) 0.038(5) 0.016(5) 0.005(5) 0.029(7)
C94 0.082(14) 0.034(8) 0.050(9) 0.005(7) -0.043(10) -0.004(8)
C95 0.089(12) 0.102(12) 0.046(7) -0.019(8) -0.003(7) 0.017(10)
C96 0.037(6) 0.077(9) 0.039(6) -0.001(6) -0.010(5) 0.033(6)
C97 0.017(5) 0.039(7) 0.085(9) -0.010(6) -0.006(6) 0.012(5)
C98 0.053(6) 0.082(10) 0.057(8) 0.036(7) 0.009(5) 0.016(5)
C99 0.041(6) 0.041(7) 0.042(5) -0.001(5) -0.003(5) 0.020(6)
C100 0.076(8) 0.069(7) 0.050(7) 0.019(5) 0.005(6) 0.019(6)
O101 0.072(7) 0.102(10) 0.039(6) -0.015(6) 0.008(6) 0.014(7)
C102 0.067(13) 0.052(11) 0.081(13) 0.050(11) -0.015(11) -0.002(10)
C104 0.033(6) 0.043(5) 0.031(4) 0.004(4) 0.003(4) 0.020(4)
C106 0.067(6) 0.091(10) 0.037(6) -0.012(6) -0.002(5) 0.054(7)
C107 0.029(6) 0.045(7) 0.076(8) -0.017(6) -0.007(5) 0.013(5)
C108 0.063(9) 0.047(9) 0.066(9) 0.029(7) 0.020(7) 0.031(7)
C109 0.134(14) 0.077(10) 0.042(6) -0.035(6) -0.035(7) 0.078(10)
C110 0.068(12) 0.028(7) 0.064(10) 0.007(7) 0.010(9) 0.013(8)
C111 0.040(6) 0.053(7) 0.064(7) -0.001(5) -0.007(5) 0.021(6)
C112 0.056(12) 0.14(2) 0.057(11) 0.016(13) 0.009(9) 0.054(15)
C113 0.066(6) 0.076(7) 0.040(5) -0.020(5) -0.009(4) 0.052(6)
C114 0.031(5) 0.056(5) 0.066(6) 0.011(5) 0.003(4) 0.032(4)
C115 0.143(19) 0.094(15) 0.097(14) 0.044(12) 0.039(14) 0.082(15)
O1 0.074(8) 0.048(6) 0.039(5) 0.021(5) -0.020(5) 0.005(6)
C2 0.069(7) 0.072(7) 0.043(5) 0.011(4) 0.018(5) 0.014(5)
O3 0.109(12) 0.037(6) 0.060(7) 0.012(5) -0.053(8) 0.003(6)
C4 0.055(5) 0.048(5) 0.066(5) -0.013(4) -0.007(4) 0.013(4)
C5 0.087(11) 0.031(7) 0.062(6) -0.007(5) 0.000(5) 0.031(7)
C6 0.055(5) 0.048(5) 0.066(5) -0.013(4) -0.007(4) 0.013(4)
C7 0.034(6) 0.061(6) 0.070(8) 0.011(6) 0.005(5) 0.032(5)
C8 0.068(9) 0.067(9) 0.070(6) 0.013(5) 0.014(5) 0.045(8)
C9 0.064(9) 0.056(7) 0.053(7) 0.016(6) 0.001(6) 0.024(7)
C10 0.10(2) 0.10(2) 0.087(16) 0.027(15) 0.008(15) 0.058(18)
C11 0.082(9) 0.043(6) 0.065(8) -0.001(5) -0.005(6) 0.033(6)
C12 0.074(9) 0.060(9) 0.054(6) 0.017(6) 0.014(6) 0.018(7)
C13 0.077(10) 0.096(10) 0.042(5) -0.019(5) -0.005(5) 0.067(9)
C14 0.097(13) 0.055(10) 0.102(12) -0.001(9) -0.034(10) 0.021(9)
C15 0.050(8) 0.021(6) 0.068(8) 0.010(5) 0.009(7) 0.008(5)
C16 0.087(10) 0.064(8) 0.051(5) -0.021(5) -0.018(6) 0.048(8)
C17 0.134(17) 0.112(18) 0.054(9) -0.032(10) 0.007(11) 0.020(14)
C18 0.038(8) 0.081(11) 0.063(7) 0.004(7) -0.007(6) 0.023(8)
C19 0.063(8) 0.054(6) 0.055(8) 0.007(5) -0.010(6) 0.012(6)
C20 0.065(8) 0.045(8) 0.051(6) 0.003(5) -0.001(6) 0.008(6)
C21 0.080(7) 0.044(7) 0.080(9) -0.016(6) -0.012(6) 0.041(6)
C22 0.038(9) 0.058(10) 0.15(3) -0.013(14) 0.000 0.019(4)
C23 0.034(7) 0.069(9) 0.137(19) -0.035(11) -0.016(7) 0.018(5)
C24 0.16(2) 0.079(13) 0.063(8) 0.024(8) 0.009(9) 0.072(14)
C25 0.068(7) 0.055(6) 0.051(5) 0.010(4) 0.015(5) 0.019(5)
C26 0.148(18) 0.088(16) 0.101(15) 0.030(13) -0.015(14) 0.066(15)
C27 0.092(14) 0.095(16) 0.17(2) -0.038(15) -0.055(14) 0.051(14)
C28 0.093(10) 0.092(12) 0.056(6) 0.012(7) 0.004(6) 0.024(9)
C31 0.19(3) 0.101(14) 0.088(14) -0.034(11) -0.031(15) 0.110(17)
C32 0.092(13) 0.081(11) 0.102(13) 0.023(10) -0.029(10) 0.040(10)
C33 0.047(9) 0.055(8) 0.126(16) -0.009(8) -0.020(10) 0.026(7)
C35 0.076(8) 0.078(6) 0.082(9) -0.018(5) -0.004(6) 0.052(6)
C36 0.093(12) 0.074(10) 0.103(13) -0.017(9) -0.050(11) 0.060(9)
C37 0.070(10) 0.064(8) 0.078(10) 0.016(7) -0.003(8) 0.029(8)
C38 0.092(15) 0.078(12) 0.105(13) -0.008(10) -0.010(11) 0.018(11)
C39 0.101(15) 0.129(18) 0.089(10) -0.011(10) -0.018(9) 0.095(15)
C40 0.110(14) 0.12(2) 0.089(15) -0.031(15) -0.025(11) 0.023(13)
C1 0.058(11) 0.096(15) 0.084(10) -0.031(10) -0.032(8) 0.032(11)
C42 0.104(12) 0.074(11) 0.098(15) 0.028(11) 0.029(10) 0.034(9)
C43 0.088(11) 0.085(10) 0.080(10) 0.009(7) 0.031(8) 0.025(9)
C1B 0.168(17) 0.088(11) 0.064(9) -0.020(8) -0.008(10) 0.097(12)
C1H 0.126(17) 0.026(8) 0.094(11) -0.013(8) -0.065(11) 0.020(10)
C1I 0.157(16) 0.13(2) 0.105(16) -0.053(14) -0.066(13) 0.095(15)
C1J 0.026(6) 0.080(11) 0.23(3) -0.072(17) -0.017(7) 0.015(6)
C1G 0.19(3) 0.138(15) 0.082(15) -0.003(12) 0.020(17) 0.074(17)
Co1A 0.0256(9) 0.0360(8) 0.0276(6) 0.0063(5) 0.0014(6) 0.0182(7)
Co2A 0.0315(16) 0.0473(9) 0.0439(9) 0.0056(8) 0.000 0.0157(8)

loop_
_atom_type_symbol
_atom_type_description
_atom_type_scat_dispersion_real
_atom_type_scat_dispersion_imag
_atom_type_scat_source
C C 0.0181 0.0091 'International Tables Vol C Tables 4.2.6.8 and 6.1.1.4'
H H 0.0000 0.0000 'International Tables Vol C Tables 4.2.6.8 and 6.1.1.4'
Co Co -2.3653 3.6143 'International Tables Vol C Tables 4.2.6.8 and 6.1.1.4'
Cr Cr -0.1635 2.4439 'International Tables Vol C Tables 4.2.6.8 and 6.1.1.4'
F F 0.0727 0.0534 'International Tables Vol C Tables 4.2.6.8 and 6.1.1.4'
N N 0.0311 0.0180 'International Tables Vol C Tables 4.2.6.8 and 6.1.1.4'
Ni Ni -3.0029 0.5091 'International Tables Vol C Tables 4.2.6.8 and 6.1.1.4'
O O 0.0492 0.0322 'International Tables Vol C Tables 4.2.6.8 and 6.1.1.4'
Ru Ru 0.0552 3.2960 'International Tables Vol C Tables 4.2.6.8 and 6.1.1.4'

loop_
_geom_angle_atom_site_label_1
_geom_angle_atom_site_label_2
_geom_angle_atom_site_label_3
_geom_angle
_geom_angle_site_symmetry_1
_geom_angle_site_symmetry_3
O2 Ru1 N24 176.9(6) . .
O2 Ru1 O39 94.5(5) . .
O2 Ru1 O101 91.7(6) . .
O2 Ru1 O1 94.5(5) . .
O2 Ru1 O3 95.1(5) . 12
O39 Ru1 N24 83.9(5) . .
O39 Ru1 O101 95.1(8) . .
O101 Ru1 N24 85.8(6) . .
O1 Ru1 N24 88.1(5) . .
O1 Ru1 O39 86.2(7) . .
O1 Ru1 O101 173.6(7) . .
O1 Ru1 O3 92.8(9) . 12
O3 Ru1 N24 86.5(5) 12 .
O3 Ru1 O39 170.4(6) 12 .
O3 Ru1 O101 84.8(9) 12 .
O2 Ru2 N35 180.0(7) . .
O2 Ru2 O52 94.6(5) . .
O2 Ru2 O52 94.6(5) . 12
O2 Ru2 O82 93.3(5) . .
O2 Ru2 O82 93.3(5) . 12
O52 Ru2 N35 85.4(5) . .
O52 Ru2 N35 85.4(5) 12 .
O52 Ru2 O52 170.9(9) . 12
O82 Ru2 N35 86.7(5) . .
O82 Ru2 N35 86.7(5) 12 .
O82 Ru2 O52 86.2(8) 12 .
O82 Ru2 O52 93.3(8) 12 12
O82 Ru2 O52 93.2(8) . .
O82 Ru2 O52 86.2(8) . 12
O82 Ru2 O82 173.4(10) . 12
F3 Cr3 O11 90.5(4) . .
F3 Cr3 O26 90.7(4) . .
F3 Cr3 O28 90.5(3) . .
F3 Cr3 O40 176.5(4) . .
F5 Cr3 F3 89.1(3) . .
F5 Cr3 O11 89.7(4) . .
F5 Cr3 O26 179.7(4) . .
F5 Cr3 O28 89.4(4) . .
F5 Cr3 O40 94.4(4) . .
O11 Cr3 O26 90.3(5) . .
O11 Cr3 O28 178.6(4) . .
O28 Cr3 O26 90.7(4) . .
O40 Cr3 O11 90.0(5) . .
O40 Cr3 O26 85.9(4) . .
O40 Cr3 O28 89.0(4) . .
F5 Cr4 O13 89.5(3) . .
F5 Cr4 O18 178.6(4) . .
F5 Cr4 O29 90.5(3) . .
F6 Cr4 F5 86.8(3) . .
F6 Cr4 O13 91.2(4) . .
F6 Cr4 O14 176.6(3) . .
F6 Cr4 O18 94.5(4) . .
F6 Cr4 O29 88.4(4) . .
O13 Cr4 O18 90.7(4) . .
O13 Cr4 O29 179.6(5) . .
O14 Cr4 F5 91.2(4) . .
O14 Cr4 O13 91.5(4) . .
O14 Cr4 O18 87.5(4) . .
O14 Cr4 O29 88.9(4) . .
O18 Cr4 O29 89.3(4) . .
F6 Ni5 O15 86.4(3) . .
F6 Ni5 O38 90.9(4) . .
F9 Ni5 F6 84.0(3) . .
F9 Ni5 O10 95.6(4) . .
F9 Ni5 O15 89.3(4) . .
F9 Ni5 O27 175.4(4) . .
F9 Ni5 O38 88.5(4) . .
O10 Ni5 F6 178.0(4) . .
O10 Ni5 O15 95.6(4) . .
O10 Ni5 O38 87.1(4) . .
O15 Ni5 O38 176.7(4) . .
O27 Ni5 F6 91.4(4) . .
O27 Ni5 O10 89.0(4) . .
O27 Ni5 O15 90.3(4) . .
O27 Ni5 O38 91.6(4) . .
F4 Cr6 O17 93.0(4) . .
F4 Cr6 O19 90.8(3) . .
F4 Cr6 O32 88.6(4) . .
F4 Cr6 O45 178.4(4) . .
F7 Cr6 F4 90.4(4) . .
F7 Cr6 O17 176.4(4) . .
F7 Cr6 O19 89.1(3) . .
F7 Cr6 O32 90.6(4) . .
F7 Cr6 O45 90.7(4) . .
O17 Cr6 O19 91.8(4) . .
O17 Cr6 O32 88.4(4) . .
O17 Cr6 O45 85.9(4) . .
O32 Cr6 O19 179.3(4) . .
O45 Cr6 O19 88.1(4) . .
O45 Cr6 O32 92.5(4) . .
F1 Cr7 O43 93.6(4) . .
F9 Cr7 F1 85.7(3) . .
F9 Cr7 O25 90.2(3) . .
F9 Cr7 O42 89.5(4) . .
F9 Cr7 O43 179.3(4) . .
F9 Cr7 O59 93.8(4) . .
O25 Cr7 F1 86.0(3) . .
O25 Cr7 O42 174.1(4) . .
O25 Cr7 O43 90.0(4) . .
O42 Cr7 F1 88.1(4) . .
O42 Cr7 O43 90.2(4) . .
O59 Cr7 F1 176.6(4) . .
O59 Cr7 O25 97.4(4) . .
O59 Cr7 O42 88.6(5) . .
O59 Cr7 O43 86.8(5) . .
F1 Cr8 F8 89.9(4) . .
F1 Cr8 O12 178.4(4) . .
F1 Cr8 O22 89.7(4) . .
F1 Cr8 O30 93.8(4) . .
F1 Cr8 O37 92.2(4) . .
O12 Cr8 F8 90.1(4) . .
O12 Cr8 O22 88.7(4) . .
O12 Cr8 O30 86.1(5) . .
O12 Cr8 O37 89.4(4) . .
O22 Cr8 F8 90.0(4) . .
O30 Cr8 F8 175.5(4) . .
O30 Cr8 O22 87.4(5) . .
O37 Cr8 F8 90.7(4) . .
O37 Cr8 O22 177.9(5) . .
O37 Cr8 O30 91.7(5) . .
F7 Cr9 O20 89.8(4) . .
F7 Cr9 O31 88.8(5) . .
F7 Cr9 O33 178.6(4) . .
F7 Cr9 O34 91.7(4) . .
F8 Cr9 F7 87.1(4) . .
F8 Cr9 O20 94.6(4) . .
F8 Cr9 O31 88.1(4) . .
F8 Cr9 O33 91.6(4) . .
F8 Cr9 O34 177.1(5) . .
O20 Cr9 O33 90.9(5) . .
O20 Cr9 O34 88.1(5) . .
O31 Cr9 O20 176.9(5) . .
O31 Cr9 O33 90.6(5) . .
O31 Cr9 O34 89.2(5) . .
O34 Cr9 O33 89.5(4) . .
F3 Cr10 F4 88.8(3) . .
F3 Cr10 O16 91.0(4) . .
F3 Cr10 O21 178.2(4) . .
F3 Cr10 O23 93.6(4) . .
F3 Cr10 O36 88.8(4) . .
F4 Cr10 O16 88.4(4) . .
F4 Cr10 O21 93.0(4) . .
F4 Cr10 O23 177.6(4) . .
F4 Cr10 O36 92.5(4) . .
O16 Cr10 O21 88.7(4) . .
O16 Cr10 O23 91.6(4) . .
O16 Cr10 O36 179.0(4) . .
O21 Cr10 O23 84.6(5) . .
O21 Cr10 O36 91.4(4) . .
O23 Cr10 O36 87.5(4) . .
Cr8 F1 Cr7 122.1(4) . .
Ru1 O2 Ru1 118.1(9) . 12
Ru2 O2 Ru1 120.9(4) . .
Ru2 O2 Ru1 120.9(4) . 12
Co1A O2 Co1A 121.8(19) . 12
Co1A O2 Co2A 119.1(10) . .
Co1A O2 Co2A 119.1(10) 12 .
Cr10 F3 Cr3 124.0(4) . .
Cr6 F4 Cr10 123.4(4) . .
Cr3 F5 Cr4 123.5(4) . .
Cr4 F6 Ni5 120.1(3) . .
Cr6 F7 Cr9 125.1(4) . .
Cr9 F8 Cr8 122.1(5) . .
Ni5 F9 Cr7 120.1(4) . .
C99 O10 Ni5 136.8(10) . .
C47 O11 Cr3 130.0(9) . .
C54 O12 Cr8 139.7(11) . .
C64 O13 Cr4 127.0(9) . .
C92 O14 Cr4 130.2(8) . .
C53 O15 Ni5 130.8(9) . .
C56 O16 Cr10 130.8(10) . .
C78 O17 Cr6 136.2(9) . .
C76 O18 Cr4 136.1(9) . .
C44 O19 Cr6 129.5(9) . .
C55 O20 Cr9 135.7(10) . .
C78 O21 Cr10 127.3(10) . .
C55 O22 Cr8 131.4(11) . .
C65 O23 Cr10 134.2(10) . .
C58 N24 Ru1 122.5(9) . .
C58 N24 Co1A 123.0(12) . .
C104 N24 Ru1 121.6(10) . .
C104 N24 C58 115.9(11) . .
C104 N24 Co1A 121.1(13) . .
C53 O25 Cr7 136.4(9) . .
C65 O26 Cr3 131.8(10) . .
C76 O27 Ni5 126.7(10) . .
C56 O28 Cr3 135.3(9) . .
C47 O29 Cr4 135.0(8) . .
C61 O30 Cr8 129.6(10) . .
C60 O31 Cr9 133.9(10) . .
C60 O32 Cr6 139.7(9) . .
C54 O33 Cr9 127.3(10) . .
C71 O34 Cr9 134.5(9) . .
C23 N35 Ru2 120.1(11) 12 .
C23 N35 Ru2 120.1(11) . .
C23 N35 C23 120(2) . 12
C23 N35 Co2A 120.1(11) . .
C23 N35 Co2A 120.1(11) 12 .
C44 O36 Cr10 133.0(8) . .
C41 O37 Cr8 137.0(9) . .
C64 O38 Ni5 136.3(9) . .
C51 O39 Ru1 134.7(10) . .
C51 O39 Co1A 133.7(13) . .
C92 O40 Cr3 136.1(9) . .
O37 C41 C84 117.8(14) . .
O42 C41 O37 122.7(12) . .
O42 C41 C84 119.4(14) . .
C41 O42 Cr7 131.7(9) . .
C61 O43 Cr7 133.0(10) . .
O19 C44 O36 126.2(12) . .
O19 C44 C75 119.9(13) . .
O36 C44 C75 113.9(11) . .
C71 O45 Cr6 131.6(10) . .
C49 C46 H46 121.0 . .
C58 C46 H46 121.0 . .
C58 C46 C49 117.9(14) . .
O11 C47 O29 122.6(12) . .
O11 C47 C68 122.9(11) . .
O29 C47 C68 114.3(11) . .
H48A C48 H48B 108.0 . .
N90 C48 H48A 109.4 . .
N90 C48 H48B 109.4 . .
N90 C48 C4 111.2(15) . .
C4 C48 H48A 109.4 . .
C4 C48 H48B 109.4 . .
C46 C49 C53 116.0(13) . .
C57 C49 C46 121.9(13) . .
C57 C49 C53 122.0(13) . .
C69 C50 C76 111.1(15) . .
C69 C50 C89 106.2(16) . .
C76 C50 C89 110.8(15) . .
C16 C50 C69 107.4(16) . .
C16 C50 C76 106.6(14) . .
C16 C50 C89 114.7(17) . .
O39 C51 C114 118.9(14) . .
O52 C51 O39 126.1(14) . .
O52 C51 C114 115.0(13) . .
C51 O52 Ru2 130.8(11) . .
C51 O52 Co2A 132.5(16) . .
O15 C53 C49 113.9(12) . .
O25 C53 O15 124.5(12) . .
O25 C53 C49 121.5(12) . .
O12 C54 O33 123.7(14) . .
O12 C54 C83 120.2(16) . .
O33 C54 C83 116.1(14) . .
O20 C55 O22 122.8(15) . .
O20 C55 C2 118.7(15) . .
O22 C55 C2 118.4(16) . .
O16 C56 O28 122.8(14) . .
O16 C56 C25 118.2(15) . .
O28 C56 C25 118.6(14) . .
C49 C57 H57 120.4 . .
C49 C57 C104 119.1(13) . .
C104 C57 H57 120.4 . .
N24 C58 H58 118.4 . .
C46 C58 N24 123.2(13) . .
C46 C58 H58 118.4 . .
C99 O59 Cr7 132.3(11) . .
O31 C60 O32 117.7(13) . .
O31 C60 C88 125.2(14) . .
O32 C60 C88 117.1(13) . .
O30 C61 C107 113.6(13) . .
O43 C61 O30 128.9(14) . .
O43 C61 C107 117.5(14) . .
C65 C62 C32 104.3(16) . .
C36 C62 C65 110.6(15) . .
C36 C62 C32 112.6(18) . .
C39 C62 C65 105.1(15) . .
C39 C62 C32 102(2) . .
C39 C62 C36 121(2) . .
O13 C64 C86 120.0(14) . .
O38 C64 O13 124.1(12) . .
O38 C64 C86 115.7(14) . .
O23 C65 C62 116.3(13) . .
O26 C65 O23 123.4(13) . .
O26 C65 C62 120.2(14) . .
H66A C66 H66B 109.5 . .
H66A C66 H66C 109.5 . .
H66B C66 H66C 109.5 . .
C68 C66 H66A 109.5 . .
C68 C66 H66B 109.5 . .
C68 C66 H66C 109.5 . .
H67A C67 H67B 109.5 . .
H67A C67 H67C 109.5 . .
H67B C67 H67C 109.5 . .
C107 C67 H67A 109.5 . .
C107 C67 H67B 109.5 . .
C107 C67 H67C 109.5 . .
C47 C68 C66 107.0(14) . .
C47 C68 C10 110.6(16) . .
C94 C68 C47 108.4(12) . .
C94 C68 C66 107.7(16) . .
C94 C68 C10 110.6(18) . .
C10 C68 C66 112.3(18) . .
C50 C69 H69A 109.5 . .
C50 C69 H69B 109.5 . .
C50 C69 H69C 109.5 . .
H69A C69 H69B 109.5 . .
H69A C69 H69C 109.5 . .
H69B C69 H69C 109.5 . .
C27 C70 C78 109.6(15) . .
C27 C70 C38 108.8(9) . .
C27 C70 C1 108.9(9) . .
C38 C70 C78 103.4(15) . .
C1 C70 C78 117.0(15) . .
C1 C70 C38 108.8(9) . .
O34 C71 C109 117.4(14) . .
O45 C71 O34 123.4(13) . .
O45 C71 C109 119.2(14) . .
H72A C72 H72B 108.0 . .
N90 C72 H72A 109.4 . .
N90 C72 H72B 109.4 . .
C111 C72 H72A 109.4 . .
C111 C72 H72B 109.4 . .
C111 C72 N90 111.3(14) . .
O1 C73 C80 109.9(16) . .
O3 C73 C80 119.7(19) . .
O3 C73 O1 118.6(18) . .
C44 C75 C77 108.9(13) . .
C44 C75 C108 110.9(12) . .
C44 C75 C15 106.8(12) . .
C77 C75 C15 106.6(14) . .
C108 C75 C77 113.1(14) . .
C108 C75 C15 110.2(14) . .
O18 C76 O27 124.3(13) . .
O18 C76 C50 120.1(14) . .
O27 C76 C50 115.5(14) . .
C75 C77 H77A 109.5 . .
C75 C77 H77B 109.5 . .
C75 C77 H77C 109.5 . .
H77A C77 H77B 109.5 . .
H77A C77 H77C 109.5 . .
H77B C77 H77C 109.5 . .
O17 C78 O21 124.9(14) . .
O17 C78 C70 117.2(12) . .
O21 C78 C70 117.4(14) . .
H79A C79 H79B 109.5 . .
H79A C79 H79C 109.5 . .
H79B C79 H79C 109.5 . .
C25 C79 H79A 109.5 . .
C25 C79 H79B 109.5 . .
C25 C79 H79C 109.5 . .
C73 C80 C26 119(2) . .
C14 C80 C73 106(2) . .
C14 C80 C26 104(2) . .
C1H C80 C73 112.7(16) . .
C1H C80 C14 101(2) . .
C1H C80 C26 111(2) . .
H81A C81 H81B 109.5 . .
H81A C81 H81C 109.5 . .
H81B C81 H81C 109.5 . .
C25 C81 H81A 109.5 . .
C25 C81 H81B 109.5 . .
C25 C81 H81C 109.5 . .
C96 O82 Ru2 133.3(13) . .
C96 O82 Co2A 135.3(19) . .
C54 C83 C5 107.3(15) . .
C54 C83 C11 112.9(17) . .
C54 C83 C21 111.4(15) . .
C11 C83 C5 109.4(15) . .
C11 C83 C21 105.7(16) . .
C21 C83 C5 110.1(18) . .
C41 C84 C115 109.9(16) . .
C24 C84 C41 111.0(17) . .
C24 C84 C115 110(2) . .
C42 C84 C41 110.2(19) . .
C42 C84 C115 108.6(19) . .
C42 C84 C24 107.1(18) . .
H85A C85 H85B 109.5 . .
H85A C85 H85C 109.5 . .
H85B C85 H85C 109.5 . .
C114 C85 H85A 109.5 . .
C114 C85 H85B 109.5 . .
C114 C85 H85C 109.5 . .
C64 C86 C93 108.1(14) . .
C64 C86 C98 107.6(14) . .
C93 C86 C98 107.3(16) . .
C9 C86 C64 106.7(14) . .
C9 C86 C93 109.3(16) . .
C9 C86 C98 117.5(18) . .
C99 C87 C19 106.8(13) . .
C99 C87 C20 103.4(14) . .
C99 C87 C37 110.2(15) . .
C19 C87 C20 102.8(15) . .
C19 C87 C37 121.5(17) . .
C20 C87 C37 110.4(15) . .
C60 C88 C102 111.7(15) . .
C60 C88 C110 104.5(14) . .
C110 C88 C102 106.8(17) . .
C112 C88 C60 113.5(17) . .
C112 C88 C102 108.6(18) . .
C112 C88 C110 111.6(19) . .
C50 C89 H89A 109.5 . .
C50 C89 H89B 109.5 . .
C50 C89 H89C 109.5 . .
H89A C89 H89B 109.5 . .
H89A C89 H89C 109.5 . .
H89B C89 H89C 109.5 . .
C48 N90 C72 116.3(13) . .
C48 N90 H90A 108.2 . .
C48 N90 H90B 108.2 . .
C72 N90 H90A 108.2 . .
C72 N90 H90B 108.2 . .
H90A N90 H90B 107.4 . .
O14 C92 O40 119.6(12) . .
O14 C92 C113 121.8(12) . .
O40 C92 C113 118.6(13) . .
C86 C93 H93A 109.5 . .
C86 C93 H93B 109.5 . .
C86 C93 H93C 109.5 . .
H93A C93 H93B 109.5 . .
H93A C93 H93C 109.5 . .
H93B C93 H93C 109.5 . .
C68 C94 H94A 109.5 . .
C68 C94 H94B 109.5 . .
C68 C94 H94C 109.5 . .
H94A C94 H94B 109.5 . .
H94A C94 H94C 109.5 . .
H94B C94 H94C 109.5 . .
C96 C95 C17 110.2(19) . .
C96 C95 C40 109(2) . .
C96 C95 C1G 106(2) . .
C40 C95 C17 109(2) . .
C40 C95 C1G 110(3) . .
C1G C95 C17 113(3) . .
O82 C96 C95 114.7(18) . .
O101 C96 O82 122.8(18) . .
O101 C96 C95 122.5(17) . .
H97A C97 H97B 109.5 . .
H97A C97 H97C 109.5 . .
H97B C97 H97C 109.5 . .
C107 C97 H97A 109.5 . .
C107 C97 H97B 109.5 . .
C107 C97 H97C 109.5 . .
C86 C98 H98A 109.5 . .
C86 C98 H98B 109.5 . .
C86 C98 H98C 109.5 . .
H98A C98 H98B 109.5 . .
H98A C98 H98C 109.5 . .
H98B C98 H98C 109.5 . .
O10 C99 O59 122.1(14) . .
O10 C99 C87 121.9(14) . .
O59 C99 C87 115.9(14) . .
H10A C100 H10B 109.5 . .
H10A C100 H10C 109.5 . .
H10B C100 H10C 109.5 . .
C2 C100 H10A 109.5 . .
C2 C100 H10B 109.5 . .
C2 C100 H10C 109.5 . .
C96 O101 Ru1 134.2(13) . .
C96 O101 Co1A 133.2(15) . .
C88 C102 H10D 109.5 . .
C88 C102 H10E 109.5 . .
C88 C102 H10F 109.5 . .
H10D C102 H10E 109.5 . .
H10D C102 H10F 109.5 . .
H10E C102 H10F 109.5 . .
N24 C104 C57 121.8(14) . .
N24 C104 H104 119.1 . .
C57 C104 H104 119.1 . .
H10G C106 H10H 109.5 . .
H10G C106 H10I 109.5 . .
H10H C106 H10I 109.5 . .
C113 C106 H10G 109.5 . .
C113 C106 H10H 109.5 . .
C113 C106 H10I 109.5 . .
C61 C107 C33 105.3(14) . .
C67 C107 C61 110.6(17) . .
C67 C107 C97 115.6(16) . .
C67 C107 C33 110.7(17) . .
C97 C107 C61 111.6(14) . .
C97 C107 C33 102.3(16) . .
C75 C108 H10J 109.5 . .
C75 C108 H10K 109.5 . .
C75 C108 H10L 109.5 . .
H10J C108 H10K 109.5 . .
H10J C108 H10L 109.5 . .
H10K C108 H10L 109.5 . .
C71 C109 C1B 103.2(15) . .
C31 C109 C71 111.5(16) . .
C31 C109 C1B 106.4(16) . .
C1I C109 C71 112.7(18) . .
C1I C109 C31 114.2(17) . .
C1I C109 C1B 108.0(16) . .
C88 C110 H11A 109.5 . .
C88 C110 H11B 109.5 . .
C88 C110 H11C 109.5 . .
H11A C110 H11B 109.5 . .
H11A C110 H11C 109.5 . .
H11B C110 H11C 109.5 . .
C72 C111 H11M 108.9 . .
C72 C111 H11N 108.9 . .
C72 C111 C18 113.1(15) . .
H11M C111 H11N 107.8 . .
C18 C111 H11M 108.9 . .
C18 C111 H11N 108.9 . .
C88 C112 H11D 109.5 . .
C88 C112 H11E 109.5 . .
C88 C112 H11F 109.5 . .
H11D C112 H11E 109.5 . .
H11D C112 H11F 109.5 . .
H11E C112 H11F 109.5 . .
C92 C113 C106 112.1(14) . .
C92 C113 C13 110.6(15) . .
C106 C113 C13 111.4(16) . .
C35 C113 C92 104.9(17) . .
C35 C113 C106 115.9(19) . .
C35 C113 C13 101.3(17) . .
C51 C114 C85 106.2(13) . .
C51 C114 C7 111.5(12) . .
C51 C114 C8 106.5(13) . .
C85 C114 C7 112.8(13) . .
C85 C114 C8 106.3(14) . .
C8 C114 C7 113.1(15) . .
C84 C115 H11G 109.5 . .
C84 C115 H11H 109.5 . .
C84 C115 H11I 109.5 . .
H11G C115 H11H 109.5 . .
H11G C115 H11I 109.5 . .
H11H C115 H11I 109.5 . .
C73 O1 Ru1 130.7(13) . .
C73 O1 Co1A 131.0(15) . .
C100 C2 C55 110.8(17) . .
C100 C2 C43 117(2) . .
C28 C2 C55 108(2) . .
C28 C2 C100 111(2) . .
C28 C2 C43 101(2) . .
C43 C2 C55 108(2) . .
C73 O3 Ru1 137.6(12) . 12
C73 O3 Co1A 137.9(14) . 12
C48 C4 H4A 110.1 . .
C48 C4 H4B 110.1 . .
C48 C4 C6 108.2(15) . .
H4A C4 H4B 108.4 . .
C6 C4 H4A 110.1 . .
C6 C4 H4B 110.1 . .
C83 C5 H5A 109.5 . .
C83 C5 H5B 109.5 . .
C83 C5 H5C 109.5 . .
H5A C5 H5B 109.5 . .
H5A C5 H5C 109.5 . .
H5B C5 H5C 109.5 . .
C4 C6 H6A 109.5 . .
C4 C6 H6B 109.5 . .
C4 C6 H6C 109.5 . .
H6A C6 H6B 109.5 . .
H6A C6 H6C 109.5 . .
H6B C6 H6C 109.5 . .
C114 C7 H7A 109.5 . .
C114 C7 H7B 109.5 . .
C114 C7 H7C 109.5 . .
H7A C7 H7B 109.5 . .
H7A C7 H7C 109.5 . .
H7B C7 H7C 109.5 . .
C114 C8 H8A 109.5 . .
C114 C8 H8B 109.5 . .
C114 C8 H8C 109.5 . .
H8A C8 H8B 109.5 . .
H8A C8 H8C 109.5 . .
H8B C8 H8C 109.5 . .
C86 C9 H9A 109.5 . .
C86 C9 H9B 109.5 . .
C86 C9 H9C 109.5 . .
H9A C9 H9B 109.5 . .
H9A C9 H9C 109.5 . .
H9B C9 H9C 109.5 . .
C68 C10 H10M 109.5 . .
C68 C10 H10N 109.5 . .
C68 C10 H10O 109.5 . .
H10M C10 H10N 109.5 . .
H10M C10 H10O 109.5 . .
H10N C10 H10O 109.5 . .
C83 C11 H11J 109.5 . .
C83 C11 H11K 109.5 . .
C83 C11 H11L 109.5 . .
H11J C11 H11K 109.5 . .
H11J C11 H11L 109.5 . .
H11K C11 H11L 109.5 . .
H12A C12 H12B 109.5 . .
H12A C12 H12C 109.5 . .
H12B C12 H12C 109.5 . .
C25 C12 H12A 109.5 . .
C25 C12 H12B 109.5 . .
C25 C12 H12C 109.5 . .
C113 C13 H13A 109.5 . .
C113 C13 H13B 109.5 . .
C113 C13 H13C 109.5 . .
H13A C13 H13B 109.5 . .
H13A C13 H13C 109.5 . .
H13B C13 H13C 109.5 . .
C80 C14 H14A 109.5 . .
C80 C14 H14B 109.5 . .
C80 C14 H14C 109.5 . .
H14A C14 H14B 109.5 . .
H14A C14 H14C 109.5 . .
H14B C14 H14C 109.5 . .
C75 C15 H15A 109.5 . .
C75 C15 H15B 109.5 . .
C75 C15 H15C 109.5 . .
H15A C15 H15B 109.5 . .
H15A C15 H15C 109.5 . .
H15B C15 H15C 109.5 . .
C50 C16 H16A 109.5 . .
C50 C16 H16B 109.5 . .
C50 C16 H16C 109.5 . .
H16A C16 H16B 109.5 . .
H16A C16 H16C 109.5 . .
H16B C16 H16C 109.5 . .
C95 C17 H17A 109.5 . .
C95 C17 H17B 109.5 . .
C95 C17 H17C 109.5 . .
H17A C17 H17B 109.5 . .
H17A C17 H17C 109.5 . .
H17B C17 H17C 109.5 . .
C111 C18 H18A 109.5 . .
C111 C18 H18B 109.5 . .
C111 C18 H18C 109.5 . .
H18A C18 H18B 109.5 . .
H18A C18 H18C 109.5 . .
H18B C18 H18C 109.5 . .
C87 C19 H19A 109.5 . .
C87 C19 H19B 109.5 . .
C87 C19 H19C 109.5 . .
H19A C19 H19B 109.5 . .
H19A C19 H19C 109.5 . .
H19B C19 H19C 109.5 . .
C87 C20 H20A 109.5 . .
C87 C20 H20B 109.5 . .
C87 C20 H20C 109.5 . .
H20A C20 H20B 109.5 . .
H20A C20 H20C 109.5 . .
H20B C20 H20C 109.5 . .
C83 C21 H21A 109.5 . .
C83 C21 H21B 109.5 . .
C83 C21 H21C 109.5 . .
H21A C21 H21B 109.5 . .
H21A C21 H21C 109.5 . .
H21B C21 H21C 109.5 . .
C1J C22 H22 123.5 . .
C1J C22 H22 123.5 12 .
C1J C22 C1J 113(3) . 12
N35 C23 H23 120.6 . .
N35 C23 C1J 119(2) . .
C1J C23 H23 120.6 . .
C84 C24 H24A 109.5 . .
C84 C24 H24B 109.5 . .
C84 C24 H24C 109.5 . .
H24A C24 H24B 109.5 . .
H24A C24 H24C 109.5 . .
H24B C24 H24C 109.5 . .
C56 C25 C79 108.7(18) . .
C56 C25 C12 103.5(16) . .
C79 C25 C12 108.4(17) . .
C81 C25 C56 113.2(16) . .
C81 C25 C79 112(2) . .
C81 C25 C12 111(2) . .
C80 C26 H26A 109.5 . .
C80 C26 H26B 109.5 . .
C80 C26 H26C 109.5 . .
H26A C26 H26B 109.5 . .
H26A C26 H26C 109.5 . .
H26B C26 H26C 109.5 . .
C70 C27 H27A 109.5 . .
C70 C27 H27B 109.5 . .
C70 C27 H27C 109.5 . .
H27A C27 H27B 109.5 . .
H27A C27 H27C 109.5 . .
H27B C27 H27C 109.5 . .
C2 C28 H28A 109.5 . .
C2 C28 H28B 109.5 . .
C2 C28 H28C 109.5 . .
H28A C28 H28B 109.5 . .
H28A C28 H28C 109.5 . .
H28B C28 H28C 109.5 . .
C109 C31 H31A 109.5 . .
C109 C31 H31B 109.5 . .
C109 C31 H31C 109.5 . .
H31A C31 H31B 109.5 . .
H31A C31 H31C 109.5 . .
H31B C31 H31C 109.5 . .
C62 C32 H32A 109.5 . .
C62 C32 H32B 109.5 . .
C62 C32 H32C 109.5 . .
H32A C32 H32B 109.5 . .
H32A C32 H32C 109.5 . .
H32B C32 H32C 109.5 . .
C107 C33 H33A 109.5 . .
C107 C33 H33B 109.5 . .
C107 C33 H33C 109.5 . .
H33A C33 H33B 109.5 . .
H33A C33 H33C 109.5 . .
H33B C33 H33C 109.5 . .
C113 C35 H35A 109.5 . .
C113 C35 H35B 109.5 . .
C113 C35 H35C 109.5 . .
H35A C35 H35B 109.5 . .
H35A C35 H35C 109.5 . .
H35B C35 H35C 109.5 . .
C62 C36 H36A 109.5 . .
C62 C36 H36B 109.5 . .
C62 C36 H36C 109.5 . .
H36A C36 H36B 109.5 . .
H36A C36 H36C 109.5 . .
H36B C36 H36C 109.5 . .
C87 C37 H37A 109.5 . .
C87 C37 H37B 109.5 . .
C87 C37 H37C 109.5 . .
H37A C37 H37B 109.5 . .
H37A C37 H37C 109.5 . .
H37B C37 H37C 109.5 . .
C70 C38 H38A 109.5 . .
C70 C38 H38B 109.5 . .
C70 C38 H38C 109.5 . .
H38A C38 H38B 109.5 . .
H38A C38 H38C 109.5 . .
H38B C38 H38C 109.5 . .
C62 C39 H39A 109.5 . .
C62 C39 H39B 109.5 . .
C62 C39 H39C 109.5 . .
H39A C39 H39B 109.5 . .
H39A C39 H39C 109.5 . .
H39B C39 H39C 109.5 . .
C95 C40 H40A 109.5 . .
C95 C40 H40B 109.5 . .
C95 C40 H40C 109.5 . .
H40A C40 H40B 109.5 . .
H40A C40 H40C 109.5 . .
H40B C40 H40C 109.5 . .
C70 C1 H1A 109.5 . .
C70 C1 H1B 109.5 . .
C70 C1 H1C 109.5 . .
H1A C1 H1B 109.5 . .
H1A C1 H1C 109.5 . .
H1B C1 H1C 109.5 . .
C84 C42 H42A 109.5 . .
C84 C42 H42B 109.5 . .
C84 C42 H42C 109.5 . .
H42A C42 H42B 109.5 . .
H42A C42 H42C 109.5 . .
H42B C42 H42C 109.5 . .
C2 C43 H43A 109.5 . .
C2 C43 H43B 109.5 . .
C2 C43 H43C 109.5 . .
H43A C43 H43B 109.5 . .
H43A C43 H43C 109.5 . .
H43B C43 H43C 109.5 . .
C109 C1B H1BA 109.5 . .
C109 C1B H1BB 109.5 . .
C109 C1B H1BC 109.5 . .
H1BA C1B H1BB 109.5 . .
H1BA C1B H1BC 109.5 . .
H1BB C1B H1BC 109.5 . .
C80 C1H H1HA 109.5 . .
C80 C1H H1HB 109.5 . .
C80 C1H H1HC 109.5 . .
H1HA C1H H1HB 109.5 . .
H1HA C1H H1HC 109.5 . .
H1HB C1H H1HC 109.5 . .
C109 C1I H1IA 109.5 . .
C109 C1I H1IB 109.5 . .
C109 C1I H1IC 109.5 . .
H1IA C1I H1IB 109.5 . .
H1IA C1I H1IC 109.5 . .
H1IB C1I H1IC 109.5 . .
C22 C1J C23 125(2) . .
C22 C1J H1J 117.7 . .
C23 C1J H1J 117.7 . .
C95 C1G H1GA 109.5 . .
C95 C1G H1GB 109.5 . .
C95 C1G H1GC 109.5 . .
H1GA C1G H1GB 109.5 . .
H1GA C1G H1GC 109.5 . .
H1GB C1G H1GC 109.5 . .
O2 Co1A N24 179(2) . .
O2 Co1A O39 95.8(13) . .
O2 Co1A O101 94.1(14) . .
O2 Co1A O1 93.0(13) . .
O2 Co1A O3 94.8(13) . 12
O39 Co1A N24 84.1(12) . .
O39 Co1A O1 85.2(14) . .
O39 Co1A O3 168.7(18) . 12
O101 Co1A N24 86.8(13) . .
O101 Co1A O39 97.7(14) . .
O101 Co1A O1 172.0(18) . .
O101 Co1A O3 85.6(15) . 12
O1 Co1A N24 86.0(12) . .
O1 Co1A O3 90.2(14) . 12
O3 Co1A N24 85.3(12) 12 .
O2 Co2A N35 180.0 . .
O2 Co2A O52 92.6(14) . .
O2 Co2A O52 92.6(14) . 12
O2 Co2A O82 91.3(14) . 12
O2 Co2A O82 91.3(14) . .
N35 Co2A O52 87.4(14) . 12
N35 Co2A O52 87.4(14) . .
O52 Co2A O52 175(3) . 12
O82 Co2A N35 88.7(14) 12 .
O82 Co2A N35 88.7(14) . .
O82 Co2A O52 93.5(8) . .
O82 Co2A O52 93.5(8) 12 12
O82 Co2A O52 86.4(8) 12 .
O82 Co2A O52 86.4(8) . 12
O82 Co2A O82 177(3) . 12

loop_
_geom_bond_atom_site_label_1
_geom_bond_atom_site_label_2
_geom_bond_distance
_geom_bond_site_symmetry_2
Ru1 O2 1.921(10) .
Ru1 N24 2.106(13) .
Ru1 O39 2.034(11) .
Ru1 O101 2.051(16) .
Ru1 O1 1.968(15) .
Ru1 O3 2.023(15) 12
Ru2 O2 1.89(2) .
Ru2 N35 2.14(2) .
Ru2 O52 2.086(12) .
Ru2 O52 2.086(12) 12
Ru2 O82 2.054(14) .
Ru2 O82 2.054(14) 12
Cr3 F3 1.927(8) .
Cr3 F5 1.905(7) .
Cr3 O11 1.958(11) .
Cr3 O26 1.972(10) .
Cr3 O28 1.970(9) .
Cr3 O40 1.932(10) .
Cr4 F5 1.930(8) .
Cr4 F6 1.928(7) .
Cr4 O13 1.942(10) .
Cr4 O14 1.928(10) .
Cr4 O18 1.964(9) .
Cr4 O29 1.980(9) .
Ni5 F6 1.968(7) .
Ni5 F9 1.937(8) .
Ni5 O10 1.956(9) .
Ni5 O15 1.994(9) .
Ni5 O27 1.951(10) .
Ni5 O38 1.996(9) .
Cr6 F4 1.914(8) .
Cr6 F7 1.905(8) .
Cr6 O17 1.919(11) .
Cr6 O19 1.967(9) .
Cr6 O32 1.929(9) .
Cr6 O45 1.925(10) .
Cr7 F1 1.991(8) .
Cr7 F9 1.971(8) .
Cr7 O25 1.984(9) .
Cr7 O42 1.986(11) .
Cr7 O43 2.006(11) .
Cr7 O59 1.978(12) .
Cr8 F1 1.877(8) .
Cr8 F8 1.967(10) .
Cr8 O12 1.931(9) .
Cr8 O22 1.946(10) .
Cr8 O30 1.941(12) .
Cr8 O37 1.936(9) .
Cr9 F7 1.930(8) .
Cr9 F8 1.922(8) .
Cr9 O20 1.941(10) .
Cr9 O31 1.936(12) .
Cr9 O33 1.985(12) .
Cr9 O34 1.971(9) .
Cr10 F3 1.915(7) .
Cr10 F4 1.918(9) .
Cr10 O16 1.928(10) .
Cr10 O21 1.941(11) .
Cr10 O23 1.943(10) .
Cr10 O36 1.951(10) .
O2 Ru1 1.921(10) 12
O2 Co1A 1.90(3) .
O2 Co1A 1.90(3) 12
O2 Co2A 1.96(5) .
O10 C99 1.27(2) .
O11 C47 1.235(17) .
O12 C54 1.238(18) .
O13 C64 1.287(19) .
O14 C92 1.284(17) .
O15 C53 1.312(16) .
O16 C56 1.281(18) .
O17 C78 1.30(2) .
O18 C76 1.220(19) .
O19 C44 1.229(17) .
O20 C55 1.27(2) .
O21 C78 1.320(18) .
O22 C55 1.27(2) .
O23 C65 1.316(18) .
N24 C58 1.403(19) .
N24 C104 1.371(18) .
N24 Co1A 2.12(3) .
O25 C53 1.212(17) .
O26 C65 1.253(19) .
O27 C76 1.285(19) .
O28 C56 1.299(19) .
O29 C47 1.306(15) .
O30 C61 1.254(19) .
O31 C60 1.27(2) .
O32 C60 1.325(18) .
O33 C54 1.28(2) .
O34 C71 1.296(19) .
N35 C23 1.34(2) .
N35 C23 1.34(2) 12
N35 Co2A 2.07(5) .
O36 C44 1.318(17) .
O37 C41 1.288(17) .
O38 C64 1.271(19) .
O39 C51 1.238(19) .
O39 Co1A 2.01(3) .
O40 C92 1.356(15) .
C41 O42 1.249(18) .
C41 C84 1.497(19) .
O43 C61 1.200(18) .
C44 C75 1.475(18) .
O45 C71 1.26(2) .
C46 H46 0.9500 .
C46 C49 1.398(19) .
C46 C58 1.351(19) .
C47 C68 1.485(19) .
C48 H48A 0.9900 .
C48 H48B 0.9900 .
C48 N90 1.49(2) .
C48 C4 1.50(3) .
C49 C53 1.489(18) .
C49 C57 1.31(2) .
C50 C69 1.50(3) .
C50 C76 1.519(19) .
C50 C89 1.56(3) .
C50 C16 1.50(2) .
C51 O52 1.21(2) .
C51 C114 1.497(19) .
O52 Co2A 2.081(12) .
C54 C83 1.46(2) .
C55 C2 1.53(2) .
C56 C25 1.50(2) .
C57 H57 0.9500 .
C57 C104 1.413(18) .
C58 H58 0.9500 .
O59 C99 1.30(2) .
C60 C88 1.49(2) .
C61 C107 1.58(2) .
C62 C65 1.52(2) .
C62 C32 1.55(3) .
C62 C36 1.51(3) .
C62 C39 1.46(3) .
C64 C86 1.519(17) .
C66 H66A 0.9800 .
C66 H66B 0.9800 .
C66 H66C 0.9800 .
C66 C68 1.53(3) .
C67 H67A 0.9800 .
C67 H67B 0.9800 .
C67 H67C 0.9800 .
C67 C107 1.41(3) .
C68 C94 1.478(18) .
C68 C10 1.50(3) .
C69 H69A 0.9800 .
C69 H69B 0.9800 .
C69 H69C 0.9800 .
C70 C78 1.51(2) .
C70 C27 1.475(8) .
C70 C38 1.476(8) .
C70 C1 1.475(8) .
C71 C109 1.497(19) .
C72 H72A 0.9900 .
C72 H72B 0.9900 .
C72 N90 1.51(2) .
C72 C111 1.50(2) .
C73 C80 1.52(3) .
C73 O1 1.35(2) .
C73 O3 1.20(2) .
C75 C77 1.52(2) .
C75 C108 1.52(2) .
C75 C15 1.58(2) .
C77 H77A 0.9800 .
C77 H77B 0.9800 .
C77 H77C 0.9800 .
C79 H79A 0.9800 .
C79 H79B 0.9800 .
C79 H79C 0.9800 .
C79 C25 1.57(3) .
C80 C14 1.50(2) .
C80 C26 1.55(2) .
C80 C1H 1.49(2) .
C81 H81A 0.9800 .
C81 H81B 0.9800 .
C81 H81C 0.9800 .
C81 C25 1.46(3) .
O82 C96 1.26(2) .
O82 Co2A 2.051(14) .
C83 C5 1.53(2) .
C83 C11 1.50(3) .
C83 C21 1.51(3) .
C84 C115 1.52(3) .
C84 C24 1.48(3) .
C84 C42 1.47(3) .
C85 H85A 0.9800 .
C85 H85B 0.9800 .
C85 H85C 0.9800 .
C85 C114 1.499(17) .
C86 C93 1.52(2) .
C86 C98 1.56(3) .
C86 C9 1.48(3) .
C87 C99 1.49(2) .
C87 C19 1.578(18) .
C87 C20 1.590(19) .
C87 C37 1.602(19) .
C88 C102 1.51(2) .
C88 C110 1.49(2) .
C88 C112 1.43(3) .
C89 H89A 0.9800 .
C89 H89B 0.9800 .
C89 H89C 0.9800 .
N90 H90A 0.9100 .
N90 H90B 0.9100 .
C92 C113 1.42(2) .
C93 H93A 0.9800 .
C93 H93B 0.9800 .
C93 H93C 0.9800 .
C94 H94A 0.9800 .
C94 H94B 0.9800 .
C94 H94C 0.9800 .
C95 C96 1.50(3) .
C95 C17 1.52(2) .
C95 C40 1.50(2) .
C95 C1G 1.50(3) .
C96 O101 1.20(2) .
C97 H97A 0.9800 .
C97 H97B 0.9800 .
C97 H97C 0.9800 .
C97 C107 1.47(2) .
C98 H98A 0.9800 .
C98 H98B 0.9800 .
C98 H98C 0.9800 .
C100 H10A 0.9800 .
C100 H10B 0.9800 .
C100 H10C 0.9800 .
C100 C2 1.51(3) .
O101 Co1A 1.99(3) .
C102 H10D 0.9800 .
C102 H10E 0.9800 .
C102 H10F 0.9800 .
C104 H104 0.9500 .
C106 H10G 0.9800 .
C106 H10H 0.9800 .
C106 H10I 0.9800 .
C106 C113 1.48(3) .
C107 C33 1.62(3) .
C108 H10J 0.9800 .
C108 H10K 0.9800 .
C108 H10L 0.9800 .
C109 C31 1.449(17) .
C109 C1B 1.522(19) .
C109 C1I 1.424(17) .
C110 H11A 0.9800 .
C110 H11B 0.9800 .
C110 H11C 0.9800 .
C111 H11M 0.9900 .
C111 H11N 0.9900 .
C111 C18 1.55(3) .
C112 H11D 0.9800 .
C112 H11E 0.9800 .
C112 H11F 0.9800 .
C113 C13 1.51(2) .
C113 C35 1.35(3) .
C114 C7 1.544(17) .
C114 C8 1.520(18) .
C115 H11G 0.9800 .
C115 H11H 0.9800 .
C115 H11I 0.9800 .
O1 Co1A 2.03(3) .
C2 C28 1.46(3) .
C2 C43 1.51(4) .
O3 Ru1 2.023(15) 12
O3 Co1A 2.05(3) 12
C4 H4A 0.9900 .
C4 H4B 0.9900 .
C4 C6 1.60(2) .
C5 H5A 0.9800 .
C5 H5B 0.9800 .
C5 H5C 0.9800 .
C6 H6A 0.9800 .
C6 H6B 0.9800 .
C6 H6C 0.9800 .
C7 H7A 0.9800 .
C7 H7B 0.9800 .
C7 H7C 0.9800 .
C8 H8A 0.9800 .
C8 H8B 0.9800 .
C8 H8C 0.9800 .
C9 H9A 0.9800 .
C9 H9B 0.9800 .
C9 H9C 0.9800 .
C10 H10M 0.9800 .
C10 H10N 0.9800 .
C10 H10O 0.9800 .
C11 H11J 0.9800 .
C11 H11K 0.9800 .
C11 H11L 0.9800 .
C12 H12A 0.9800 .
C12 H12B 0.9800 .
C12 H12C 0.9800 .
C12 C25 1.59(3) .
C13 H13A 0.9800 .
C13 H13B 0.9800 .
C13 H13C 0.9800 .
C14 H14A 0.9800 .
C14 H14B 0.9800 .
C14 H14C 0.9800 .
C15 H15A 0.9800 .
C15 H15B 0.9800 .
C15 H15C 0.9800 .
C16 H16A 0.9800 .
C16 H16B 0.9800 .
C16 H16C 0.9800 .
C17 H17A 0.9800 .
C17 H17B 0.9800 .
C17 H17C 0.9800 .
C18 H18A 0.9800 .
C18 H18B 0.9800 .
C18 H18C 0.9800 .
C19 H19A 0.9800 .
C19 H19B 0.9800 .
C19 H19C 0.9800 .
C20 H20A 0.9800 .
C20 H20B 0.9800 .
C20 H20C 0.9800 .
C21 H21A 0.9800 .
C21 H21B 0.9800 .
C21 H21C 0.9800 .
C22 H22 0.9500 .
C22 C1J 1.35(3) 12
C22 C1J 1.35(3) .
C23 H23 0.9500 .
C23 C1J 1.45(3) .
C24 H24A 0.9800 .
C24 H24B 0.9800 .
C24 H24C 0.9800 .
C26 H26A 0.9800 .
C26 H26B 0.9800 .
C26 H26C 0.9800 .
C27 H27A 0.9800 .
C27 H27B 0.9800 .
C27 H27C 0.9800 .
C28 H28A 0.9800 .
C28 H28B 0.9800 .
C28 H28C 0.9800 .
C31 H31A 0.9800 .
C31 H31B 0.9800 .
C31 H31C 0.9800 .
C32 H32A 0.9800 .
C32 H32B 0.9800 .
C32 H32C 0.9800 .
C33 H33A 0.9800 .
C33 H33B 0.9800 .
C33 H33C 0.9800 .
C35 H35A 0.9800 .
C35 H35B 0.9800 .
C35 H35C 0.9800 .
C36 H36A 0.9800 .
C36 H36B 0.9800 .
C36 H36C 0.9800 .
C37 H37A 0.9800 .
C37 H37B 0.9800 .
C37 H37C 0.9800 .
C38 H38A 0.9800 .
C38 H38B 0.9800 .
C38 H38C 0.9800 .
C39 H39A 0.9800 .
C39 H39B 0.9800 .
C39 H39C 0.9800 .
C40 H40A 0.9800 .
C40 H40B 0.9800 .
C40 H40C 0.9800 .
C1 H1A 0.9800 .
C1 H1B 0.9800 .
C1 H1C 0.9800 .
C42 H42A 0.9800 .
C42 H42B 0.9800 .
C42 H42C 0.9800 .
C43 H43A 0.9800 .
C43 H43B 0.9800 .
C43 H43C 0.9800 .
C1B H1BA 0.9800 .
C1B H1BB 0.9800 .
C1B H1BC 0.9800 .
C1H H1HA 0.9800 .
C1H H1HB 0.9800 .
C1H H1HC 0.9800 .
C1I H1IA 0.9800 .
C1I H1IB 0.9800 .
C1I H1IC 0.9800 .
C1J H1J 0.9500 .
C1G H1GA 0.9800 .
C1G H1GB 0.9800 .
C1G H1GC 0.9800 .
Co1A O3 2.05(3) 12
Co2A O52 2.081(12) 12
Co2A O82 2.051(14) 12

loop_
_geom_torsion_atom_site_label_1
_geom_torsion_atom_site_label_2
_geom_torsion_atom_site_label_3
_geom_torsion_atom_site_label_4
_geom_torsion
_geom_torsion_site_symmetry_1
_geom_torsion_site_symmetry_2
_geom_torsion_site_symmetry_3
_geom_torsion_site_symmetry_4
Ru1 N24 C58 C46 -177.9(11) . . . .
Ru1 N24 C104 C57 179.1(10) . . . .
Ru1 O39 C51 O52 -7(3) . . . .
Ru1 O39 C51 C114 174.9(11) . . . .
Ru2 N35 C23 C1J 178(2) . . . .
Ru2 O82 C96 C95 156.4(19) . . . .
Ru2 O82 C96 O101 -23(4) . . . .
Cr3 O11 C47 O29 -14(2) . . . .
Cr3 O11 C47 C68 171.3(11) . . . .
Cr3 O26 C65 O23 10(2) . . . .
Cr3 O26 C65 C62 -166.3(11) . . . .
Cr3 O28 C56 O16 27(3) . . . .
Cr3 O28 C56 C25 -160.3(13) . . . .
Cr3 O40 C92 O14 -5(2) . . . .
Cr3 O40 C92 C113 176.1(13) . . . .
Cr4 O13 C64 O38 20(2) . . . .
Cr4 O13 C64 C86 -164.8(11) . . . .
Cr4 O14 C92 O40 -31(2) . . . .
Cr4 O14 C92 C113 147.7(14) . . . .
Cr4 O18 C76 O27 12(2) . . . .
Cr4 O18 C76 C50 -172.5(11) . . . .
Cr4 O29 C47 O11 -24(2) . . . .
Cr4 O29 C47 C68 151.0(11) . . . .
Ni5 O10 C99 O59 -20(2) . . . .
Ni5 O10 C99 C87 157.1(11) . . . .
Ni5 O15 C53 O25 1(2) . . . .
Ni5 O15 C53 C49 -174.2(9) . . . .
Ni5 O27 C76 O18 27(2) . . . .
Ni5 O27 C76 C50 -148.3(12) . . . .
Ni5 O38 C64 O13 15(2) . . . .
Ni5 O38 C64 C86 -160.4(11) . . . .
Cr6 O17 C78 O21 -15(2) . . . .
Cr6 O17 C78 C70 156.7(10) . . . .
Cr6 O19 C44 O36 -10.3(19) . . . .
Cr6 O19 C44 C75 166.0(9) . . . .
Cr6 O32 C60 O31 4(2) . . . .
Cr6 O32 C60 C88 -175.8(11) . . . .
Cr6 O45 C71 O34 14(2) . . . .
Cr6 O45 C71 C109 -164.0(12) . . . .
Cr7 O25 C53 O15 -20(2) . . . .
Cr7 O25 C53 C49 155.4(10) . . . .
Cr7 O43 C61 O30 9(3) . . . .
Cr7 O43 C61 C107 -171.2(11) . . . .
Cr7 O59 C99 O10 -3(2) . . . .
Cr7 O59 C99 C87 -179.8(10) . . . .
Cr8 O12 C54 O33 -25(2) . . . .
Cr8 O12 C54 C83 153.6(13) . . . .
Cr8 O22 C55 O20 -29(3) . . . .
Cr8 O22 C55 C2 146.7(16) . . . .
Cr8 O30 C61 O43 17(3) . . . .
Cr8 O30 C61 C107 -163.1(12) . . . .
Cr8 O37 C41 O42 4(2) . . . .
Cr8 O37 C41 C84 -178.4(14) . . . .
Cr9 O20 C55 O22 -1(3) . . . .
Cr9 O20 C55 C2 -176.3(15) . . . .
Cr9 O31 C60 O32 25(2) . . . .
Cr9 O31 C60 C88 -155.8(12) . . . .
Cr9 O33 C54 O12 -8(2) . . . .
Cr9 O33 C54 C83 173.8(12) . . . .
Cr9 O34 C71 O45 19(3) . . . .
Cr9 O34 C71 C109 -162.6(13) . . . .
Cr10 O16 C56 O28 4(3) . . . .
Cr10 O16 C56 C25 -169.0(14) . . . .
Cr10 O21 C78 O17 -12(2) . . . .
Cr10 O21 C78 C70 175.6(10) . . . .
Cr10 O23 C65 O26 20(2) . . . .
Cr10 O23 C65 C62 -162.8(11) . . . .
Cr10 O36 C44 O19 -20(2) . . . .
Cr10 O36 C44 C75 163.8(10) . . . .
F8 Cr8 F1 Cr7 -135.6(5) . . . .
O11 C47 C68 C66 -131.9(17) . . . .
O11 C47 C68 C94 -16(2) . . . .
O11 C47 C68 C10 106(2) . . . .
O12 C54 C83 C5 121.6(17) . . . .
O12 C54 C83 C11 -117.9(18) . . . .
O12 C54 C83 C21 1(2) . . . .
O13 C64 C86 C93 121.0(17) . . . .
O13 C64 C86 C98 5(2) . . . .
O13 C64 C86 C9 -121.6(17) . . . .
O14 C92 C113 C106 153.3(17) . . . .
O14 C92 C113 C13 28(3) . . . .
O14 C92 C113 C35 -80(2) . . . .
O16 C56 C25 C79 122.2(19) . . . .
O16 C56 C25 C81 -2(3) . . . .
O16 C56 C25 C12 -122.7(19) . . . .
O19 C44 C75 C77 -120.0(15) . . . .
O19 C44 C75 C108 5(2) . . . .
O19 C44 C75 C15 125.2(14) . . . .
O20 C55 C2 C100 -164(2) . . . .
O20 C55 C2 C28 -42(3) . . . .
O20 C55 C2 C43 67(3) . . . .
O22 Cr8 F1 Cr7 134.4(5) . . . .
O22 C55 C2 C100 20(3) . . . .
O22 C55 C2 C28 142(2) . . . .
O22 C55 C2 C43 -109(2) . . . .
O28 C56 C25 C79 -51(2) . . . .
O28 C56 C25 C81 -175.9(19) . . . .
O28 C56 C25 C12 64(2) . . . .
O29 C47 C68 C66 53.2(18) . . . .
O29 C47 C68 C94 169.1(16) . . . .
O29 C47 C68 C10 -69(2) . . . .
O30 Cr8 F1 Cr7 46.9(6) . . . .
O30 C61 C107 C67 -43(2) . . . .
O30 C61 C107 C97 -173.0(15) . . . .
O30 C61 C107 C33 77(2) . . . .
O31 C60 C88 C102 -8(3) . . . .
O31 C60 C88 C110 107.4(18) . . . .
O31 C60 C88 C112 -130.9(18) . . . .
O32 C60 C88 C102 171.7(16) . . . .
O32 C60 C88 C110 -73.2(18) . . . .
O32 C60 C88 C112 49(2) . . . .
O33 C54 C83 C5 -60(2) . . . .
O33 C54 C83 C11 61(2) . . . .
O33 C54 C83 C21 179(1) . . . .
O34 C71 C109 C31 -20(3) . . . .
O34 C71 C109 C1B 93.7(18) . . . .
O34 C71 C109 C1I -150.0(19) . . . .
N35 C23 C1J C22 3(6) . . . .
O36 C44 C75 C77 56.7(16) . . . .
O36 C44 C75 C108 -178.2(13) . . . .
O36 C44 C75 C15 -58.0(16) . . . .
O37 Cr8 F1 Cr7 -44.9(5) . . . .
O37 C41 O42 Cr7 20(2) . . . .
O37 C41 C84 C115 -42(3) . . . .
O37 C41 C84 C24 -163.6(18) . . . .
O37 C41 C84 C42 78(2) . . . .
O38 C64 C86 C93 -64(2) . . . .
O38 C64 C86 C98 -179.1(16) . . . .
O38 C64 C86 C9 54(2) . . . .
O39 C51 O52 Ru2 -2(3) . . . .
O39 C51 O52 Co2A -3(3) . . . .
O39 C51 C114 C85 122.5(17) . . . .
O39 C51 C114 C7 -1(2) . . . .
O39 C51 C114 C8 -124.4(18) . . . .
O40 C92 C113 C106 -28(2) . . . .
O40 C92 C113 C13 -153.0(16) . . . .
O40 C92 C113 C35 99(2) . . . .
O42 C41 C84 C115 135.9(19) . . . .
O42 C41 C84 C24 14(3) . . . .
O42 C41 C84 C42 -104(2) . . . .
O43 C61 C107 C67 137.5(16) . . . .
O43 C61 C107 C97 7(2) . . . .
O43 C61 C107 C33 -102.9(18) . . . .
O45 C71 C109 C31 158.2(19) . . . .
O45 C71 C109 C1B -88.0(19) . . . .
O45 C71 C109 C1I 28(2) . . . .
C46 C49 C53 O15 157.1(12) . . . .
C46 C49 C53 O25 -19(2) . . . .
C46 C49 C57 C104 5(2) . . . .
C49 C46 C58 N24 1(2) . . . .
C49 C57 C104 N24 -3(2) . . . .
O52 Ru2 O2 Ru1 132.4(6) . . . 12
O52 Ru2 O2 Ru1 -47.6(6) . . . .
O52 Ru2 O2 Ru1 -47.6(6) 12 . . 12
O52 Ru2 O2 Ru1 132.4(6) 12 . . .
O52 C51 C114 C85 -55(2) . . . .
O52 C51 C114 C7 -178.5(17) . . . .
O52 C51 C114 C8 58(2) . . . .
C53 C49 C57 C104 -175.7(12) . . . .
C57 C49 C53 O15 -21.9(19) . . . .
C57 C49 C53 O25 162.3(13) . . . .
C58 N24 C104 C57 -0.3(19) . . . .
C58 C46 C49 C53 176.8(13) . . . .
C58 C46 C49 C57 -4(2) . . . .
C69 C50 C76 O18 14(2) . . . .
C69 C50 C76 O27 -170.5(15) . . . .
C80 C73 O1 Ru1 -174.9(15) . . . .
C80 C73 O1 Co1A -173.7(18) . . . .
C80 C73 O3 Ru1 158(2) . . . 12
C80 C73 O3 Co1A 155(2) . . . 12
O82 Ru2 O2 Ru1 -134.1(7) . . . 12
O82 Ru2 O2 Ru1 45.9(7) 12 . . 12
O82 Ru2 O2 Ru1 -134.1(7) 12 . . .
O82 Ru2 O2 Ru1 45.9(7) . . . .
O82 C96 O101 Ru1 9(4) . . . .
O82 C96 O101 Co1A 9(4) . . . .
C84 C41 O42 Cr7 -157.2(14) . . . .
C89 C50 C76 O18 131.6(17) . . . .
C89 C50 C76 O27 -53(2) . . . .
N90 C48 C4 C6 169.9(17) . . . .
N90 C72 C111 C18 -174.9(16) . . . .
C95 C96 O101 Ru1 -169.7(19) . . . .
C95 C96 O101 Co1A -170(2) . . . .
C104 N24 C58 C46 2(2) . . . .
C111 C72 N90 C48 169.3(17) . . . .
C114 C51 O52 Ru2 175.8(13) . . . .
C114 C51 O52 Co2A 174.6(16) . . . .
O1 C73 C80 C14 -73(3) . . . .
O1 C73 C80 C26 44(3) . . . .
O1 C73 C80 C1H 177(2) . . . .
O1 C73 O3 Ru1 19(5) . . . 12
O1 C73 O3 Co1A 16(5) . . . 12
O3 C73 C80 C14 144(3) . . . .
O3 C73 C80 C26 -98(3) . . . .
O3 C73 C80 C1H 34(4) . . . .
O3 C73 O1 Ru1 -32(4) . . . .
O3 C73 O1 Co1A -31(4) . . . .
C4 C48 N90 C72 179.6(17) . . . .
C16 C50 C76 O18 -102.9(19) . . . .
C16 C50 C76 O27 73(2) . . . .
C17 C95 C96 O82 169(2) . . . .
C17 C95 C96 O101 -12(4) . . . .
C19 C87 C99 O10 55(2) . . . .
C19 C87 C99 O59 -127.7(17) . . . .
C20 C87 C99 O10 -52.6(19) . . . .
C20 C87 C99 O59 124.2(15) . . . .
C23 N35 C23 C1J -2(3) 12 . . .
C27 C70 C78 O17 139.8(14) . . . .
C27 C70 C78 O21 -47.6(17) . . . .
C32 C62 C65 O23 119.3(18) . . . .
C32 C62 C65 O26 -64(2) . . . .
C36 C62 C65 O23 -2(2) . . . .
C36 C62 C65 O26 174.9(17) . . . .
C37 C87 C99 O10 -170.7(15) . . . .
C37 C87 C99 O59 6(2) . . . .
C38 C70 C78 O17 -104.3(15) . . . .
C38 C70 C78 O21 68.3(16) . . . .
C39 C62 C65 O23 -134.2(19) . . . .
C39 C62 C65 O26 43(2) . . . .
C40 C95 C96 O82 50(3) . . . .
C40 C95 C96 O101 -131(3) . . . .
C1 C70 C78 O17 15.2(18) . . . .
C1 C70 C78 O21 -172.2(13) . . . .
C1J C22 C1J C23 -2(3) 12 . . .
C1G C95 C96 O82 -69(3) . . . .
C1G C95 C96 O101 110(3) . . . .
Co1A N24 C58 C46 -175.7(14) . . . .
Co1A N24 C104 C57 177.0(13) . . . .
Co1A O39 C51 O52 -5(3) . . . .
Co1A O39 C51 C114 177.1(16) . . . .
Co2A N35 C23 C1J 178(2) . . . .
Co2A O82 C96 C95 157(2) . . . .
Co2A O82 C96 O101 -22(4) . . . .

loop_
_smtbx_masks_void_nr
_smtbx_masks_void_average_x
_smtbx_masks_void_average_y
_smtbx_masks_void_average_z
_smtbx_masks_void_volume
_smtbx_masks_void_count_electrons
1 0.024 0.064 0.140 7.0 2.6
2 -0.040 0.024 0.307 7.0 2.6
3 0.040 0.064 0.360 7.0 2.9
4 -0.024 0.040 0.527 7.0 3.0
5 0.000 1.000 -0.342 14430.7 7447.7
6 -0.075 0.462 0.083 75.4 0.0
7 0.075 0.538 0.583 75.4 0.0
8 0.024 0.960 0.027 7.0 3.0
9 -0.024 0.936 0.640 7.0 2.7
10 0.040 0.976 0.807 7.0 2.7
11 -0.040 0.936 0.860 7.0 3.0
12 0.064 0.024 0.193 7.0 3.1
13 0.064 0.040 0.973 7.0 2.7
14 0.112 0.440 0.965 7.0 1.6
15 0.112 0.672 0.202 7.0 1.6
16 0.328 0.440 0.535 7.0 1.6
17 0.328 0.888 0.632 7.0 1.6
18 0.462 0.538 0.917 75.4 0.0
19 0.462 0.925 0.250 75.4 0.0
20 0.440 0.112 0.368 7.0 1.6
21 0.440 0.328 0.798 7.0 1.6
22 0.538 0.075 0.750 75.4 0.0
23 0.538 0.462 0.417 75.4 0.0
24 0.560 0.672 0.298 7.0 1.6
25 0.560 0.888 0.868 7.0 1.5
26 0.672 0.112 0.132 7.0 1.6
27 0.672 0.560 0.035 7.0 1.6
28 0.888 0.328 0.702 7.0 1.5
29 0.888 0.560 0.465 7.0 1.6
30 0.936 0.960 0.473 7.0 2.6
31 0.936 0.976 0.693 7.0 2.9
